data_7703026
loop_
_publ_author_name
'Arnold, Polly L.'
'Wang, Kai'
'Gray, Steven J.'
'Moreau, Liane M.'
'Booth, Corwin H.'
'Curcio, Massimiliano'
'Wells, Jordann A. L.'
'Slawin, Alexandra M. Z.'

_publ_section_title
;
 Dicerium letterbox-shaped tetraphenolates: f-block complexes designed for
 two-electron chemistry.
;
_journal_issue 3
_journal_name_full 'Dalton transactions (Cambridge, England : 2003)'
_journal_page_first 877
_journal_page_last 884
_journal_paper_doi 10.1039/c9dt03291f
_journal_volume 49
_journal_year 2020
_chemical_formula_moiety 'C144 H204 K O12 Pr2, C24 H48 K O6, 3(C4 H8 O)'
_chemical_formula_sum 'C180 H276 K2 O21 Pr2'
_chemical_formula_weight 3136.01
_space_group_crystal_system monoclinic
_space_group_IT_number 14
_space_group_name_Hall '-P 2ybc'
_space_group_name_H-M_alt 'P 1 21/c 1'
_atom_sites_solution_hydrogens geom
_atom_sites_solution_primary dual
_audit_creation_date 2019-07-09
_audit_creation_method
;
Olex2 1.2
(compiled 2018.05.29 svn.r3508 for OlexSys, GUI svn.r5506)
;
_audit_update_record
;
2019-07-18 deposited with the CCDC.	2019-12-09 downloaded from the CCDC.
;
_cell_angle_alpha 90
_cell_angle_beta 101.184(5)
_cell_angle_gamma 90
_cell_formula_units_Z 4
_cell_length_a 18.6073(7)
_cell_length_b 31.2563(11)
_cell_length_c 33.684(2)
_cell_measurement_reflns_used 9504
_cell_measurement_temperature 120.01(10)
_cell_measurement_theta_max 67.7920
_cell_measurement_theta_min 3.5260
_cell_volume 19218.4(15)
_computing_cell_refinement 'CrysAlisPro 1.171.38.43h (Rigaku OD, 2015)'
_computing_data_collection 'CrysAlisPro 1.171.38.43h (Rigaku OD, 2015)'
_computing_data_reduction 'CrysAlisPro 1.171.38.43h (Rigaku OD, 2015)'
_computing_molecular_graphics 'Olex2 (Dolomanov et al., 2009)'
_computing_publication_material 'Olex2 (Dolomanov et al., 2009)'
_computing_structure_refinement 'ShelXL (Sheldrick, 2015)'
_computing_structure_solution 'ShelXT (Sheldrick, 2015)'
_diffrn_ambient_environment N~2~
_diffrn_ambient_temperature 120.01(10)
_diffrn_detector 'CCD plate'
_diffrn_detector_area_resol_mean 5.1574
_diffrn_detector_type Atlas
_diffrn_measured_fraction_theta_full 0.988
_diffrn_measured_fraction_theta_max 0.988
_diffrn_measurement_details
;
List of Runs (angles in degrees, time in seconds):

  # Type    Start    End  Width  t~exp~   \w     \q     \k     \f   Frames
#--------------------------------------------------------------------------
  1  \w   -113.00 -17.00   1.00   15.00    --  -43.17 -57.00 -60.00   96
  2  \w   -116.00 -21.00   1.00   15.00    --  -43.17 -38.00 150.00   95
  3  \w    -96.00  -2.00   1.00   15.00    --  -43.17 125.00  60.00   94
  4  \w    -70.00  27.00   1.00   15.00    --  -43.17  57.00 -60.00   97
  5  \w   -113.00 -17.00   1.00   15.00    --  -43.17 -57.00  30.00   96
  6  \w     23.00  98.00   1.00   15.00    --   43.17-125.00 -30.00   75
  7  \w     39.00 121.00   1.00   30.00    --  111.00-125.00 -60.00   82
  8  \w     36.00 135.00   1.00   30.00    --  111.00 -30.00 120.00   99
  9  \w     36.00 135.00   1.00   30.00    --  111.00 -30.00-120.00   99
 10  \w     41.00 139.00   1.00   30.00    --  111.00 -61.00-180.00   98
 11  \w     48.00  73.00   1.00   30.00    --  111.00-125.00 150.00   25
 12  \w     89.00 121.00   1.00   30.00    --  111.00-125.00 150.00   32
 13  \w    116.00 154.00   1.00   30.00    --  111.00 -15.00 -90.00   38
 14  \w     92.00 161.00   1.00   30.00    --  111.00  15.00-150.00   69
 15  \w     80.00 107.00   1.00   30.00    --  111.00 -94.00  30.00   27
 16  \w     47.00 129.00   1.00   30.00    --  111.00 -30.00 -30.00   82
 17  \w     30.00 108.00   1.00   30.00    --  111.00 -94.00-180.00   78
 18  \w     58.00 108.00   1.00   30.00    --  111.00 -94.00 120.00   50
 19  \w     64.00 121.00   1.00   30.00    --  111.00-125.00   0.00   57
 20  \w     89.00 176.00   1.00   30.00    --  111.00  15.00 150.00   87
 21  \w     30.00  65.00   1.00   30.00    --  111.00 -94.00  30.00   35
 22  \w    112.00 138.00   1.00   30.00    --  111.00 -77.00 -30.00   26
 23  \w     56.00 109.00   1.00   30.00    --  111.00 -94.00   0.00   53
 24  \w     77.00 137.00   1.00   30.00    --  111.00 -61.00 -30.00   60
 25  \w     32.00  89.00   1.00   30.00    --  111.00 -15.00 -90.00   57
 26  \w     82.00 110.00   1.00   30.00    --  111.00  77.00 -90.00   28
 27  \w     75.00 121.00   1.00   30.00    --  111.00-125.00-120.00   46
 28  \w     39.00 141.00   1.00   30.00    --  111.00 -77.00-120.00  102
 29  \w    116.00 145.00   1.00   30.00    --  111.00  30.00-120.00   29
 30  \w     38.00  64.00   1.00   30.00    --  111.00 -77.00 -30.00   26
 31  \w     87.00 148.00   1.00   30.00    --  111.00  30.00 -60.00   61
 32  \w    143.00 178.00   1.00   30.00    --  111.00  77.00 -90.00   35
 33  \w     77.00 104.00   1.00   30.00    --  111.00 -94.00 -30.00   27
 34  \w    110.00 135.00   1.00   30.00    --  111.00 -77.00 120.00   25
 35  \w     40.00  83.00   1.00   30.00    --  111.00 -77.00 120.00   43
;
_diffrn_measurement_device 'four-circle diffractometer'
_diffrn_measurement_device_type 'SuperNova, Dual, Cu at zero, Atlas'
_diffrn_measurement_method '\w scans'
_diffrn_orient_matrix_type 'CrysAlisPro convention (1999,Acta A55,543-557)'
_diffrn_orient_matrix_UB_11 0.0357636000
_diffrn_orient_matrix_UB_12 -0.0071843000
_diffrn_orient_matrix_UB_13 0.0447223000
_diffrn_orient_matrix_UB_21 0.0763996000
_diffrn_orient_matrix_UB_22 0.0018983000
_diffrn_orient_matrix_UB_23 -0.0111702000
_diffrn_orient_matrix_UB_31 0.0022792000
_diffrn_orient_matrix_UB_32 0.0487223000
_diffrn_orient_matrix_UB_33 0.0070039000
_diffrn_radiation_monochromator mirror
_diffrn_radiation_probe x-ray
_diffrn_radiation_type CuK\a
_diffrn_radiation_wavelength 1.54184
_diffrn_reflns_av_R_equivalents 0.2725
_diffrn_reflns_av_unetI/netI 0.1480
_diffrn_reflns_Laue_measured_fraction_full 0.988
_diffrn_reflns_Laue_measured_fraction_max 0.988
_diffrn_reflns_limit_h_max 22
_diffrn_reflns_limit_h_min -22
_diffrn_reflns_limit_k_max 37
_diffrn_reflns_limit_k_min -28
_diffrn_reflns_limit_l_max 40
_diffrn_reflns_limit_l_min -40
_diffrn_reflns_number 238347
_diffrn_reflns_point_group_measured_fraction_full 0.988
_diffrn_reflns_point_group_measured_fraction_max 0.988
_diffrn_reflns_theta_full 67.684
_diffrn_reflns_theta_max 68.251
_diffrn_reflns_theta_min 3.128
_diffrn_source 'micro-focus sealed X-ray tube'
_diffrn_source_type 'SuperNova (Cu) X-ray Source'
_exptl_absorpt_coefficient_mu 4.661
_exptl_absorpt_correction_T_max 1.00000
_exptl_absorpt_correction_T_min 0.73185
_exptl_absorpt_correction_type multi-scan
_exptl_absorpt_process_details
;
CrysAlisPro 1.171.38.43h (Rigaku Oxford Diffraction, 2015)
Empirical absorption correction using spherical harmonics,
 implemented in SCALE3 ABSPACK scaling algorithm.
;
_exptl_crystal_colour 'clear colourless'
_exptl_crystal_colour_lustre clear
_exptl_crystal_colour_primary colourless
_exptl_crystal_density_diffrn 1.084
_exptl_crystal_description plate
_exptl_crystal_F_000 6720
_exptl_crystal_size_max 0.176
_exptl_crystal_size_mid 0.14
_exptl_crystal_size_min 0.03
_refine_diff_density_max 2.523
_refine_diff_density_min -2.007
_refine_diff_density_rms 0.115
_refine_ls_extinction_coef 0.000060(16)
_refine_ls_extinction_expression Fc^*^=kFc[1+0.001xFc^2^\l^3^/sin(2\q)]^-1/4^
_refine_ls_extinction_method 'SHELXL-2018/3 (Sheldrick 2018)'
_refine_ls_goodness_of_fit_ref 1.022
_refine_ls_hydrogen_treatment constr
_refine_ls_matrix_type full
_refine_ls_number_parameters 1895
_refine_ls_number_reflns 34807
_refine_ls_number_restraints 18
_refine_ls_restrained_S_all 1.022
_refine_ls_R_factor_all 0.1678
_refine_ls_R_factor_gt 0.1068
_refine_ls_shift/su_max 0.004
_refine_ls_shift/su_mean 0.001
_refine_ls_structure_factor_coef Fsqd
_refine_ls_weighting_details 'w=1/[\s^2^(Fo^2^)+(0.1664P)^2^] where P=(Fo^2^+2Fc^2^)/3'
_refine_ls_weighting_scheme calc
_refine_ls_wR_factor_gt 0.2719
_refine_ls_wR_factor_ref 0.3281
_reflns_Friedel_coverage 0.000
_reflns_number_gt 18518
_reflns_number_total 34807
_reflns_threshold_expression 'I > 2\s(I)'
_cod_data_source_file c9dt03291f2.cif
_cod_data_source_block po16012_reint_0p83a
_cod_depositor_comments 'Adding full bibliography for 7703018--7703028.cif.'
_cod_original_cell_volume 19218.7(15)
_cod_database_code 7703026
_shelx_shelxl_version_number 2018/3
_chemical_oxdiff_formula 'C106 H134 Pr2 K O8'
_chemical_oxdiff_usercomment '@ 120 K WK-575'
_shelx_space_group_comment
;
The symmetry employed for this shelxl refinement is uniquely defined
by the following loop, which should always be used as a source of
symmetry information in preference to the above space-group names.
They are only intended as comments.
;
_reflns_odcompleteness_completeness 99.95
_reflns_odcompleteness_iscentric 1
_reflns_odcompleteness_theta 50.38
_olex2_refinement_description
;
1. Fixed Uiso
 At 1.2 times of:
  All C(H) groups, All C(H,H) groups
 At 1.5 times of:
  All C(H,H,H) groups
2. Rigid body (RIGU) restrains
 C441, C440, C442, C443
 with sigma for 1-2 distances of 0.004 and sigma for 1-3 distances of 0.004
3.a Ternary CH refined with riding coordinates:
 C1(H1), C1A(H1A), C8A(H8A), C8(H8)
3.b Secondary CH2 refined with riding coordinates:
 C900(H90A,H90B), C901(H90C,H90D), C902(H90E,H90F), C903(H90G,H90H), C904(H90I,
 H90J), C905(H90K,H90L), C906(H90M,H90N), C907(H90O,H90P), C908(H90Q,H90R),
 C909(H90S,H90T), C910(H91A,H91B), C911(H91C,H91D), C912(H91E,H91F), C913(H91G,
 H91H), C914(H91I,H91J), C915(H91K,H91L), C916(H91M,H91N), C917(H91O,H91P),
 C918(H91Q,H91R), C919(H91S,H91T), C920(H92A,H92B), C921(H92C,H92D), C922(H92E,
 H92F), C923(H92G,H92H), C924(H92I,H92J), C925(H92K,H92L), C926(H92M,H92N),
 C927(H92O,H92P), C928(H92Q,H92R), C929(H92S,H92T), C930(H93A,H93B), C931(H93C,
 H93D), C932(H93E,H93F), C933(H93G,H93H), C934(H93I,H93J), C935(H93K,H93L),
 C936(H93M,H93N), C937(H93O,H93P), C938(H93Q,H93R), C939(H93S,H93T), C941(H94A,
 H94B), C940(H94C,H94D), C942(H94E,H94F), C943(H94G,H94H), C944(H94I,H94J),
 C945(H94K,H94L), C946(H94M,H94N), C947(H94O,H94P), C948(H94Q,H94R), C949(H94S,
 H94T), C950(H95A,H95B), C951(H95C,H95D)
3.c Aromatic/amide H refined with riding coordinates:
 C3(H3), C3A(H3A), C4(H4), C4A(H4A), C6A(H6A), C6(H6), C7A(H7A), C7(H7),
 C13(H13), C15(H15), C23(H23), C25(H25), C33(H33), C35(H35), C43(H43), C45(H45),
  C53(H53), C55(H55), C63(H63), C65(H65), C73(H73), C75(H75), C83(H83), C85(H85)
3.d Idealised Me refined as rotating group:
 C121(H12A,H12B,H12C), C122(H12D,H12E,H12F), C123(H12G,H12H,H12I), C141(H14A,
 H14B,H14C), C142(H14D,H14E,H14F), C143(H14G,H14H,H14I), C221(H22A,H22B,H22C),
 C222(H22D,H22E,H22F), C223(H22G,H22H,H22I), C241(H24A,H24B,H24C), C242(H24D,
 H24E,H24F), C243(H24G,H24H,H24I), C321(H32A,H32B,H32C), C322(H32D,H32E,H32F),
 C323(H32G,H32H,H32I), C341(H34A,H34B,H34C), C342(H34D,H34E,H34F), C343(H34G,
 H34H,H34I), C421(H42A,H42B,H42C), C422(H42D,H42E,H42F), C423(H42G,H42H,H42I),
 C441(H44A,H44B,H44C), C442(H44D,H44E,H44F), C443(H44G,H44H,H44I), C521(H52A,
 H52B,H52C), C522(H52D,H52E,H52F), C523(H52G,H52H,H52I), C541(H54A,H54B,H54C),
 C542(H54D,H54E,H54F), C543(H54G,H54H,H54I), C621(H62A,H62B,H62C), C622(H62D,
 H62E,H62F), C623(H62G,H62H,H62I), C641(H64A,H64B,H64C), C642(H64D,H64E,H64F),
 C643(H64G,H64H,H64I), C721(H72A,H72B,H72C), C722(H72D,H72E,H72F), C723(H72G,
 H72H,H72I), C741(H74A,H74B,H74C), C742(H74D,H74E,H74F), C743(H74G,H74H,H74I),
 C821(H82A,H82B,H82C), C822(H82D,H82E,H82F), C823(H82G,H82H,H82I), C841(H84A,
 H84B,H84C), C842(H84D,H84E,H84F), C843(H84G,H84H,H84I)
;
_smtbx_masks_void_probe_radius 1.2
_smtbx_masks_void_truncation_radius 1.2
_olex2_submission_special_instructions 'No special instructions were received'
_oxdiff_exptl_absorpt_empirical_details
;
Empirical correction (ABSPACK) includes:
- Absorption correction using spherical harmonics
- Frame scaling
;
_oxdiff_exptl_absorpt_empirical_full_max 1.404
_oxdiff_exptl_absorpt_empirical_full_min 0.673

loop_
_space_group_symop_operation_xyz
'x, y, z'
'-x, y+1/2, -z+1/2'
'-x, -y, -z'
'x, -y-1/2, z-1/2'

loop_
_atom_site_label
_atom_site_type_symbol
_atom_site_fract_x
_atom_site_fract_y
_atom_site_fract_z
_atom_site_U_iso_or_equiv
_atom_site_adp_type
_atom_site_occupancy
_atom_site_site_symmetry_order
_atom_site_calc_flag
_atom_site_refinement_flags_posn
_atom_site_refinement_flags_adp
Pr1 Pr 0.06892(3) 0.28470(2) 0.64522(2) 0.04813(17) Uani 1 1 d . .
Pr2 Pr 0.26506(3) 0.48191(2) 0.87025(2) 0.04806(17) Uani 1 1 d . .
K1 K 0.16871(12) 0.36706(6) 0.76951(7) 0.0523(5) Uani 1 1 d . .
O1 O 0.1134(4) 0.2984(2) 0.7145(2) 0.0529(17) Uani 1 1 d . .
O2 O 0.1737(4) 0.2646(2) 0.6251(2) 0.0545(17) Uani 1 1 d . .
O3 O 0.2376(4) 0.51931(19) 0.8135(2) 0.0522(17) Uani 1 1 d . .
O4 O 0.3832(4) 0.4695(2) 0.8630(2) 0.0539(17) Uani 1 1 d . .
O5 O 0.2323(3) 0.41306(18) 0.8410(2) 0.0488(16) Uani 1 1 d . .
O6 O 0.1596(3) 0.50615(19) 0.8889(2) 0.0477(15) Uani 1 1 d . .
O7 O 0.0728(4) 0.35070(18) 0.6180(2) 0.0493(16) Uani 1 1 d . .
O8 O -0.0484(4) 0.29313(18) 0.6547(2) 0.0539(18) Uani 1 1 d . .
O9 O -0.0050(4) 0.2649(2) 0.5750(3) 0.063(2) Uani 1 1 d . .
O10 O 0.0731(4) 0.2036(2) 0.6593(3) 0.0587(19) Uani 1 1 d . .
O11 O 0.3281(4) 0.5515(2) 0.8992(2) 0.0551(18) Uani 1 1 d . .
O12 O 0.2815(4) 0.4537(2) 0.9440(2) 0.0594(18) Uani 1 1 d . .
C1 C 0.2519(5) 0.3057(3) 0.6915(3) 0.045(2) Uani 1 1 d . .
H1 H 0.202755 0.312704 0.676458 0.054 Uiso 1 1 calc R .
C1A C 0.0878(5) 0.4466(3) 0.8345(3) 0.043(2) Uani 1 1 d . .
H1A H 0.131960 0.462347 0.831582 0.051 Uiso 1 1 calc R .
C2A C 0.0520(5) 0.4340(3) 0.7917(3) 0.048(2) Uani 1 1 d . .
C2 C 0.2812(5) 0.3478(3) 0.7098(3) 0.050(2) Uani 1 1 d . .
C3 C 0.3386(5) 0.3512(3) 0.7440(3) 0.044(2) Uani 1 1 d . .
H3 H 0.364008 0.326723 0.754358 0.053 Uiso 1 1 calc R .
C3A C -0.0007(5) 0.4015(3) 0.7838(3) 0.050(2) Uani 1 1 d . .
H3A H -0.018435 0.388977 0.805035 0.060 Uiso 1 1 calc R .
C4 C 0.3576(5) 0.3900(3) 0.7623(3) 0.050(2) Uani 1 1 d . .
H4 H 0.398122 0.391565 0.783313 0.060 Uiso 1 1 calc R .
C4A C -0.0265(5) 0.3880(3) 0.7444(3) 0.047(2) Uani 1 1 d . .
H4A H -0.063548 0.367569 0.739838 0.057 Uiso 1 1 calc R .
C5 C 0.3178(5) 0.4272(3) 0.7503(3) 0.0413(19) Uani 1 1 d . .
C5A C 0.0013(5) 0.4038(3) 0.7106(3) 0.048(2) Uani 1 1 d . .
C6A C 0.0544(5) 0.4359(3) 0.7194(3) 0.047(2) Uani 1 1 d . .
H6A H 0.073911 0.447994 0.698633 0.056 Uiso 1 1 calc R .
C6 C 0.2609(5) 0.4240(3) 0.7177(3) 0.049(2) Uani 1 1 d . .
H6 H 0.233895 0.448280 0.708537 0.059 Uiso 1 1 calc R .
C7A C 0.0785(5) 0.4498(3) 0.7590(3) 0.050(2) Uani 1 1 d . .
H7A H 0.114298 0.470943 0.763700 0.060 Uiso 1 1 calc R .
C7 C 0.2429(5) 0.3855(3) 0.6981(3) 0.045(2) Uani 1 1 d . .
H7 H 0.203801 0.384773 0.676207 0.054 Uiso 1 1 calc R .
C8A C -0.0190(5) 0.3819(3) 0.6693(3) 0.042(2) Uani 1 1 d . .
H8A H 0.013182 0.356849 0.671505 0.050 Uiso 1 1 calc R .
C8 C 0.3306(5) 0.4673(3) 0.7765(3) 0.043(2) Uani 1 1 d . .
H8 H 0.305166 0.461635 0.798833 0.052 Uiso 1 1 calc R .
C10 C 0.2382(5) 0.2745(3) 0.7242(3) 0.047(2) Uani 1 1 d . .
C11 C 0.1688(5) 0.2743(3) 0.7350(3) 0.048(2) Uani 1 1 d . .
C12 C 0.1567(5) 0.2484(3) 0.7673(4) 0.052(2) Uani 1 1 d . .
C13 C 0.2151(6) 0.2211(3) 0.7866(4) 0.057(3) Uani 1 1 d . .
H13 H 0.208152 0.203996 0.808135 0.068 Uiso 1 1 calc R .
C14 C 0.2818(6) 0.2197(3) 0.7738(4) 0.057(3) Uani 1 1 d . .
C15 C 0.2935(5) 0.2469(3) 0.7425(4) 0.053(2) Uani 1 1 d . .
H15 H 0.338087 0.246454 0.733950 0.064 Uiso 1 1 calc R .
C016 C 0.2041(5) 0.5644(3) 0.7541(3) 0.048(2) Uani 1 1 d . .
C20 C 0.2907(5) 0.2861(3) 0.6595(3) 0.046(2) Uani 1 1 d . .
C21 C 0.2474(5) 0.2654(3) 0.6272(3) 0.048(2) Uani 1 1 d . .
C22 C 0.2808(5) 0.2473(3) 0.5960(3) 0.053(2) Uani 1 1 d . .
C23 C 0.3571(6) 0.2488(3) 0.6027(4) 0.056(3) Uani 1 1 d . .
H23 H 0.379818 0.236238 0.583372 0.068 Uiso 1 1 calc R .
C24 C 0.4019(5) 0.2675(3) 0.6360(4) 0.058(3) Uani 1 1 d . .
C25 C 0.3672(5) 0.2866(3) 0.6634(4) 0.053(2) Uani 1 1 d . .
H25 H 0.395186 0.300546 0.685486 0.063 Uiso 1 1 calc R .
C30 C 0.2934(5) 0.5076(3) 0.7561(3) 0.048(2) Uani 1 1 d . .
C31 C 0.2447(5) 0.5305(3) 0.7759(3) 0.050(2) Uani 1 1 d . .
C33 C 0.2145(6) 0.5735(3) 0.7155(4) 0.055(3) Uani 1 1 d . .
H33 H 0.186585 0.595303 0.701346 0.066 Uiso 1 1 calc R .
C34 C 0.2637(6) 0.5524(3) 0.6964(3) 0.052(2) Uani 1 1 d . .
C35 C 0.3017(5) 0.5179(3) 0.7176(4) 0.052(3) Uani 1 1 d . .
H35 H 0.333266 0.501777 0.705340 0.062 Uiso 1 1 calc R .
C40 C 0.4104(5) 0.4747(3) 0.7971(3) 0.045(2) Uani 1 1 d . .
C41 C 0.4321(5) 0.4743(3) 0.8395(3) 0.050(2) Uani 1 1 d . .
C42 C 0.5074(5) 0.4793(3) 0.8569(3) 0.051(2) Uani 1 1 d . .
C43 C 0.5579(7) 0.4872(3) 0.8312(4) 0.058(3) Uani 1 1 d . .
H43 H 0.607220 0.490568 0.842622 0.070 Uiso 1 1 calc R .
C44 C 0.5354(5) 0.4902(3) 0.7881(4) 0.057(3) Uani 1 1 d . .
C45 C 0.4612(5) 0.4817(3) 0.7726(3) 0.050(2) Uani 1 1 d . .
H45 H 0.445363 0.480737 0.744703 0.060 Uiso 1 1 calc R .
C50 C 0.1158(6) 0.4077(3) 0.8596(3) 0.046(2) Uani 1 1 d . .
C51 C 0.1868(5) 0.3921(3) 0.8597(3) 0.053(2) Uani 1 1 d . .
C52 C 0.2069(5) 0.3520(3) 0.8804(4) 0.052(2) Uani 1 1 d . .
C53 C 0.1554(5) 0.3317(3) 0.8999(3) 0.050(2) Uani 1 1 d . .
H53 H 0.168118 0.305541 0.912468 0.060 Uiso 1 1 calc R .
C54 C 0.0879(5) 0.3482(3) 0.9013(3) 0.048(2) Uani 1 1 d . .
C55 C 0.0680(5) 0.3868(3) 0.8805(3) 0.047(2) Uani 1 1 d . .
H55 H 0.022142 0.398665 0.880599 0.056 Uiso 1 1 calc R .
C60 C 0.0466(5) 0.4767(3) 0.8572(3) 0.044(2) Uani 1 1 d . .
C61 C 0.0867(6) 0.5055(3) 0.8845(3) 0.051(2) Uani 1 1 d . .
C62 C 0.0498(5) 0.5325(3) 0.9083(3) 0.048(2) Uani 1 1 d . .
C63 C -0.0251(5) 0.5279(3) 0.9048(3) 0.049(2) Uani 1 1 d . .
H63 H -0.048816 0.545381 0.920586 0.059 Uiso 1 1 calc R .
C64 C -0.0675(5) 0.4981(3) 0.8786(4) 0.051(2) Uani 1 1 d . .
C65 C -0.0301(5) 0.4745(3) 0.8539(3) 0.049(2) Uani 1 1 d . .
H65 H -0.056841 0.456623 0.834395 0.058 Uiso 1 1 calc R .
C70 C 0.0037(5) 0.4090(3) 0.6368(3) 0.045(2) Uani 1 1 d . .
C71 C 0.0521(5) 0.3913(3) 0.6131(3) 0.049(2) Uani 1 1 d . .
C72 C 0.0783(6) 0.4173(3) 0.5849(3) 0.053(2) Uani 1 1 d . .
C73 C 0.0539(6) 0.4596(3) 0.5801(4) 0.055(3) Uani 1 1 d . .
H73 H 0.071296 0.477026 0.561634 0.066 Uiso 1 1 calc R .
C74 C 0.0031(6) 0.4769(3) 0.6026(3) 0.053(2) Uani 1 1 d . .
C75 C -0.0203(6) 0.4513(3) 0.6306(3) 0.051(2) Uani 1 1 d . .
H75 H -0.052895 0.462290 0.645734 0.061 Uiso 1 1 calc R .
C80 C -0.0961(5) 0.3635(3) 0.6593(3) 0.044(2) Uani 1 1 d . .
C81 C -0.1066(5) 0.3190(3) 0.6529(3) 0.048(2) Uani 1 1 d . .
C82 C -0.1787(5) 0.3028(3) 0.6454(4) 0.055(3) Uani 1 1 d . .
C83 C -0.2368(6) 0.3306(3) 0.6413(4) 0.059(3) Uani 1 1 d . .
H83 H -0.284121 0.319609 0.634932 0.071 Uiso 1 1 calc R .
C84 C -0.2274(5) 0.3750(3) 0.6463(3) 0.051(2) Uani 1 1 d . .
C85 C -0.1563(6) 0.3908(3) 0.6559(4) 0.059(3) Uani 1 1 d . .
H85 H -0.148708 0.419976 0.660172 0.071 Uiso 1 1 calc R .
C120 C 0.0851(5) 0.2477(3) 0.7836(3) 0.051(2) Uani 1 1 d . .
C121 C 0.0249(5) 0.2261(4) 0.7515(4) 0.066(3) Uani 1 1 d . .
H12A H 0.019338 0.241633 0.726487 0.099 Uiso 1 1 calc GR .
H12B H -0.020653 0.226280 0.760847 0.099 Uiso 1 1 calc GR .
H12C H 0.038853 0.197162 0.747321 0.099 Uiso 1 1 calc GR .
C122 C 0.0594(6) 0.2927(3) 0.7913(4) 0.055(3) Uani 1 1 d . .
H12D H 0.095925 0.306658 0.811136 0.083 Uiso 1 1 calc GR .
H12E H 0.014335 0.291061 0.801137 0.083 Uiso 1 1 calc GR .
H12F H 0.051642 0.308752 0.766563 0.083 Uiso 1 1 calc GR .
C123 C 0.0923(6) 0.2231(4) 0.8241(4) 0.063(3) Uani 1 1 d . .
H12G H 0.045369 0.221859 0.831853 0.094 Uiso 1 1 calc GR .
H12H H 0.126523 0.237656 0.844677 0.094 Uiso 1 1 calc GR .
H12I H 0.109457 0.194632 0.820789 0.094 Uiso 1 1 calc GR .
C140 C 0.3404(5) 0.1882(3) 0.7946(4) 0.056(3) Uani 1 1 d . .
C141 C 0.3141(8) 0.1425(4) 0.7845(6) 0.097(5) Uani 1 1 d . .
H14A H 0.351760 0.122752 0.796207 0.145 Uiso 1 1 calc GR .
H14B H 0.303076 0.138837 0.755675 0.145 Uiso 1 1 calc GR .
H14C H 0.270812 0.137251 0.795324 0.145 Uiso 1 1 calc GR .
C142 C 0.4134(7) 0.1934(5) 0.7813(6) 0.099(5) Uani 1 1 d . .
H14D H 0.447695 0.172795 0.795138 0.148 Uiso 1 1 calc GR .
H14E H 0.431936 0.221709 0.787707 0.148 Uiso 1 1 calc GR .
H14F H 0.406826 0.188818 0.752623 0.148 Uiso 1 1 calc GR .
C143 C 0.3551(8) 0.1933(5) 0.8405(4) 0.097(5) Uani 1 1 d . .
H14G H 0.309695 0.191258 0.849901 0.145 Uiso 1 1 calc GR .
H14H H 0.376972 0.220729 0.847681 0.145 Uiso 1 1 calc GR .
H14I H 0.387694 0.171141 0.852698 0.145 Uiso 1 1 calc GR .
C220 C 0.2327(6) 0.2282(3) 0.5580(4) 0.061(3) Uani 1 1 d . .
C221 C 0.2809(7) 0.2100(4) 0.5290(4) 0.071(3) Uani 1 1 d . .
H22A H 0.306831 0.185240 0.541047 0.107 Uiso 1 1 calc GR .
H22B H 0.315308 0.231358 0.524246 0.107 Uiso 1 1 calc GR .
H22C H 0.250136 0.202133 0.503726 0.107 Uiso 1 1 calc GR .
C222 C 0.1867(6) 0.1907(3) 0.5688(4) 0.067(3) Uani 1 1 d . .
H22D H 0.218624 0.168423 0.581471 0.100 Uiso 1 1 calc GR .
H22E H 0.156086 0.179858 0.544689 0.100 Uiso 1 1 calc GR .
H22F H 0.156567 0.200433 0.587184 0.100 Uiso 1 1 calc GR .
C223 C 0.1863(7) 0.2639(4) 0.5364(4) 0.070(3) Uani 1 1 d . .
H22G H 0.158388 0.276683 0.554400 0.105 Uiso 1 1 calc GR .
H22H H 0.153647 0.252527 0.513186 0.105 Uiso 1 1 calc GR .
H22I H 0.217399 0.285066 0.527816 0.105 Uiso 1 1 calc GR .
C240 C 0.4846(5) 0.2683(3) 0.6390(4) 0.058(3) Uani 1 1 d . .
C241 C 0.5250(6) 0.2857(5) 0.6786(4) 0.080(4) Uani 1 1 d . .
H24A H 0.512773 0.269250 0.700436 0.120 Uiso 1 1 calc GR .
H24B H 0.511290 0.315033 0.681290 0.120 Uiso 1 1 calc GR .
H24C H 0.576821 0.284039 0.679496 0.120 Uiso 1 1 calc GR .
C242 C 0.5103(6) 0.2229(4) 0.6325(6) 0.096(5) Uani 1 1 d . .
H24D H 0.487669 0.213205 0.605997 0.144 Uiso 1 1 calc GR .
H24E H 0.496841 0.204247 0.652501 0.144 Uiso 1 1 calc GR .
H24F H 0.562581 0.222731 0.634996 0.144 Uiso 1 1 calc GR .
C243 C 0.5061(7) 0.2958(5) 0.6053(5) 0.092(5) Uani 1 1 d . .
H24G H 0.558392 0.295460 0.607790 0.138 Uiso 1 1 calc GR .
H24H H 0.489805 0.324637 0.607620 0.138 Uiso 1 1 calc GR .
H24I H 0.483557 0.284398 0.579376 0.138 Uiso 1 1 calc GR .
C320 C 0.1493(5) 0.5898(3) 0.7738(3) 0.049(2) Uani 1 1 d . .
C321 C 0.1869(6) 0.6124(3) 0.8133(4) 0.063(3) Uani 1 1 d . .
H32A H 0.231445 0.625636 0.809292 0.094 Uiso 1 1 calc GR .
H32B H 0.197852 0.591671 0.834697 0.094 Uiso 1 1 calc GR .
H32C H 0.154642 0.633765 0.820475 0.094 Uiso 1 1 calc GR .
C322 C 0.1093(6) 0.6251(3) 0.7460(4) 0.061(3) Uani 1 1 d . .
H32D H 0.088391 0.613055 0.720174 0.091 Uiso 1 1 calc GR .
H32E H 0.143528 0.647141 0.742598 0.091 Uiso 1 1 calc GR .
H32F H 0.071140 0.637096 0.758087 0.091 Uiso 1 1 calc GR .
C323 C 0.0880(6) 0.5604(3) 0.7833(4) 0.061(3) Uani 1 1 d . .
H32G H 0.054313 0.577015 0.795289 0.092 Uiso 1 1 calc GR .
H32H H 0.109145 0.538419 0.801842 0.092 Uiso 1 1 calc GR .
H32I H 0.062318 0.547542 0.758741 0.092 Uiso 1 1 calc GR .
C340 C 0.2692(6) 0.5592(3) 0.6527(4) 0.056(3) Uani 1 1 d . .
C341 C 0.2387(7) 0.5195(4) 0.6265(4) 0.070(3) Uani 1 1 d . .
H34A H 0.264644 0.494281 0.637466 0.106 Uiso 1 1 calc GR .
H34B H 0.245289 0.523701 0.599189 0.106 Uiso 1 1 calc GR .
H34C H 0.187522 0.516187 0.626725 0.106 Uiso 1 1 calc GR .
C342 C 0.2288(8) 0.5994(4) 0.6340(4) 0.079(4) Uani 1 1 d . .
H34D H 0.237899 0.603490 0.607161 0.119 Uiso 1 1 calc GR .
H34E H 0.246212 0.623870 0.650337 0.119 Uiso 1 1 calc GR .
H34F H 0.177196 0.596071 0.632852 0.119 Uiso 1 1 calc GR .
C343 C 0.3501(7) 0.5636(5) 0.6482(4) 0.082(4) Uani 1 1 d . .
H34G H 0.371958 0.587680 0.663661 0.122 Uiso 1 1 calc GR .
H34H H 0.352172 0.567780 0.620189 0.122 Uiso 1 1 calc GR .
H34I H 0.376448 0.538049 0.657887 0.122 Uiso 1 1 calc GR .
C420 C 0.5378(6) 0.4741(4) 0.9024(4) 0.059(3) Uani 1 1 d . .
C421 C 0.5152(6) 0.4289(4) 0.9150(4) 0.069(3) Uani 1 1 d . .
H42A H 0.463678 0.424748 0.905153 0.104 Uiso 1 1 calc GR .
H42B H 0.525689 0.426557 0.943951 0.104 Uiso 1 1 calc GR .
H42C H 0.542206 0.407508 0.903609 0.104 Uiso 1 1 calc GR .
C422 C 0.5037(6) 0.5071(4) 0.9276(4) 0.066(3) Uani 1 1 d . .
H42D H 0.451411 0.503688 0.922356 0.099 Uiso 1 1 calc GR .
H42E H 0.515610 0.535538 0.920170 0.099 Uiso 1 1 calc GR .
H42F H 0.522805 0.502641 0.955854 0.099 Uiso 1 1 calc GR .
C423 C 0.6207(6) 0.4777(4) 0.9145(4) 0.068(3) Uani 1 1 d . .
H42G H 0.634972 0.475510 0.943404 0.102 Uiso 1 1 calc GR .
H42H H 0.636273 0.504828 0.905789 0.102 Uiso 1 1 calc GR .
H42I H 0.643186 0.455073 0.902016 0.102 Uiso 1 1 calc GR .
C440 C 0.5918(6) 0.4984(4) 0.7616(4) 0.065(3) Uani 1 1 d . U
C441 C 0.6316(14) 0.4579(5) 0.7565(8) 0.182(11) Uani 1 1 d . U
H44A H 0.597559 0.437123 0.742729 0.274 Uiso 1 1 calc GR .
H44B H 0.654275 0.446992 0.782533 0.274 Uiso 1 1 calc GR .
H44C H 0.668501 0.463448 0.740774 0.274 Uiso 1 1 calc GR .
C442 C 0.5576(9) 0.5135(11) 0.7206(7) 0.235(15) Uani 1 1 d . U
H44D H 0.524540 0.536571 0.722703 0.353 Uiso 1 1 calc GR .
H44E H 0.531147 0.490380 0.705632 0.353 Uiso 1 1 calc GR .
H44F H 0.595081 0.523293 0.706748 0.353 Uiso 1 1 calc GR .
C443 C 0.6445(10) 0.5321(6) 0.7780(6) 0.133(7) Uani 1 1 d . U
H44G H 0.671892 0.540380 0.757893 0.199 Uiso 1 1 calc GR .
H44H H 0.677401 0.521466 0.801483 0.199 Uiso 1 1 calc GR .
H44I H 0.618579 0.556479 0.785469 0.199 Uiso 1 1 calc GR .
C520 C 0.2829(5) 0.3313(3) 0.8815(3) 0.050(2) Uani 1 1 d . .
C521 C 0.3434(6) 0.3617(3) 0.9035(4) 0.059(3) Uani 1 1 d . .
H52A H 0.341920 0.362400 0.931857 0.089 Uiso 1 1 calc GR .
H52B H 0.335351 0.389964 0.892435 0.089 Uiso 1 1 calc GR .
H52C H 0.390452 0.351535 0.900008 0.089 Uiso 1 1 calc GR .
C522 C 0.2968(6) 0.3242(3) 0.8391(4) 0.060(3) Uani 1 1 d . .
H52D H 0.254799 0.310755 0.822796 0.090 Uiso 1 1 calc GR .
H52E H 0.338875 0.306116 0.840265 0.090 Uiso 1 1 calc GR .
H52F H 0.305530 0.351212 0.827289 0.090 Uiso 1 1 calc GR .
C523 C 0.2922(7) 0.2882(3) 0.9030(4) 0.065(3) Uani 1 1 d . .
H52G H 0.339561 0.276676 0.901857 0.098 Uiso 1 1 calc GR .
H52H H 0.254880 0.268896 0.889958 0.098 Uiso 1 1 calc GR .
H52I H 0.287989 0.291944 0.930744 0.098 Uiso 1 1 calc GR .
C540 C 0.0340(6) 0.3277(3) 0.9236(4) 0.060(3) Uani 1 1 d . .
C541 C -0.0433(7) 0.3252(5) 0.8978(5) 0.091(5) Uani 1 1 d . .
H54A H -0.075819 0.312391 0.913256 0.137 Uiso 1 1 calc GR .
H54B H -0.042351 0.308110 0.874166 0.137 Uiso 1 1 calc GR .
H54C H -0.060096 0.353471 0.889636 0.137 Uiso 1 1 calc GR .
C542 C 0.0309(10) 0.3536(5) 0.9609(5) 0.101(6) Uani 1 1 d . .
H54D H 0.026440 0.383345 0.953937 0.152 Uiso 1 1 calc GR .
H54E H 0.074938 0.349045 0.980634 0.152 Uiso 1 1 calc GR .
H54F H -0.010629 0.344780 0.971917 0.152 Uiso 1 1 calc GR .
C543 C 0.0556(8) 0.2811(4) 0.9359(5) 0.081(4) Uani 1 1 d . .
H54G H 0.053440 0.264037 0.911983 0.121 Uiso 1 1 calc GR .
H54H H 0.022210 0.269777 0.951662 0.121 Uiso 1 1 calc GR .
H54I H 0.104467 0.280563 0.951599 0.121 Uiso 1 1 calc GR .
C620 C 0.0924(6) 0.5661(3) 0.9376(4) 0.056(3) Uani 1 1 d . .
C621 C 0.1474(6) 0.5420(4) 0.9707(4) 0.062(3) Uani 1 1 d . .
H62A H 0.171196 0.562058 0.990574 0.093 Uiso 1 1 calc GR .
H62B H 0.183468 0.527845 0.958514 0.093 Uiso 1 1 calc GR .
H62C H 0.121561 0.521170 0.983538 0.093 Uiso 1 1 calc GR .
C622 C 0.1330(6) 0.5964(3) 0.9150(4) 0.066(3) Uani 1 1 d . .
H62D H 0.164266 0.614500 0.933876 0.100 Uiso 1 1 calc GR .
H62E H 0.098417 0.613690 0.896953 0.100 Uiso 1 1 calc GR .
H62F H 0.162049 0.580306 0.899612 0.100 Uiso 1 1 calc GR .
C623 C 0.0411(7) 0.5921(4) 0.9591(5) 0.080(4) Uani 1 1 d . .
H62G H 0.068705 0.613729 0.975633 0.121 Uiso 1 1 calc GR .
H62H H 0.018789 0.573357 0.975844 0.121 Uiso 1 1 calc GR .
H62I H 0.003620 0.605326 0.939313 0.121 Uiso 1 1 calc GR .
C640 C -0.1481(5) 0.4914(3) 0.8809(3) 0.050(2) Uani 1 1 d . .
C641 C -0.1532(7) 0.4746(4) 0.9225(4) 0.081(4) Uani 1 1 d . .
H64A H -0.203746 0.472149 0.924569 0.121 Uiso 1 1 calc GR .
H64B H -0.128715 0.493951 0.942781 0.121 Uiso 1 1 calc GR .
H64C H -0.130335 0.446947 0.926393 0.121 Uiso 1 1 calc GR .
C642 C -0.1914(6) 0.5328(3) 0.8727(4) 0.071(4) Uani 1 1 d . .
H64D H -0.166441 0.555171 0.889507 0.107 Uiso 1 1 calc GR .
H64E H -0.239359 0.528880 0.878636 0.107 Uiso 1 1 calc GR .
H64F H -0.195656 0.540589 0.844757 0.107 Uiso 1 1 calc GR .
C643 C -0.1849(6) 0.4584(4) 0.8493(4) 0.069(3) Uani 1 1 d . .
H64G H -0.158494 0.431858 0.853248 0.103 Uiso 1 1 calc GR .
H64H H -0.184563 0.469002 0.822554 0.103 Uiso 1 1 calc GR .
H64I H -0.234564 0.453802 0.852309 0.103 Uiso 1 1 calc GR .
C720 C 0.1309(6) 0.4003(3) 0.5584(3) 0.055(2) Uani 1 1 d . .
C721 C 0.0923(7) 0.3663(4) 0.5301(4) 0.070(3) Uani 1 1 d . .
H72A H 0.084584 0.341390 0.545364 0.105 Uiso 1 1 calc GR .
H72B H 0.121947 0.358868 0.510728 0.105 Uiso 1 1 calc GR .
H72C H 0.045928 0.377083 0.516119 0.105 Uiso 1 1 calc GR .
C722 C 0.1553(7) 0.4354(4) 0.5311(4) 0.071(3) Uani 1 1 d . .
H72D H 0.184278 0.422569 0.513627 0.106 Uiso 1 1 calc GR .
H72E H 0.183820 0.456576 0.547785 0.106 Uiso 1 1 calc GR .
H72F H 0.112798 0.448576 0.515084 0.106 Uiso 1 1 calc GR .
C723 C 0.2004(6) 0.3820(4) 0.5852(4) 0.067(3) Uani 1 1 d . .
H72G H 0.187294 0.359122 0.601424 0.100 Uiso 1 1 calc GR .
H72H H 0.224694 0.404169 0.602606 0.100 Uiso 1 1 calc GR .
H72I H 0.232702 0.371431 0.568473 0.100 Uiso 1 1 calc GR .
C740 C -0.0222(6) 0.5244(3) 0.5988(4) 0.058(3) Uani 1 1 d . .
C741 C -0.1054(6) 0.5259(4) 0.5869(4) 0.069(3) Uani 1 1 d . .
H74A H -0.120394 0.515850 0.559637 0.104 Uiso 1 1 calc GR .
H74B H -0.121895 0.554812 0.588771 0.104 Uiso 1 1 calc GR .
H74C H -0.126416 0.508013 0.604844 0.104 Uiso 1 1 calc GR .
C742 C 0.0108(7) 0.5484(3) 0.5668(4) 0.070(3) Uani 1 1 d . .
H74D H -0.012965 0.539220 0.540329 0.105 Uiso 1 1 calc GR .
H74E H 0.062230 0.542333 0.570682 0.105 Uiso 1 1 calc GR .
H74F H 0.003625 0.578579 0.569516 0.105 Uiso 1 1 calc GR .
C743 C 0.0039(7) 0.5467(3) 0.6397(4) 0.071(3) Uani 1 1 d . .
H74G H -0.008831 0.576449 0.637237 0.106 Uiso 1 1 calc GR .
H74H H 0.056059 0.543801 0.647597 0.106 Uiso 1 1 calc GR .
H74I H -0.019309 0.533689 0.659766 0.106 Uiso 1 1 calc GR .
C820 C -0.1940(6) 0.2534(3) 0.6453(4) 0.062(3) Uani 1 1 d . .
C821 C -0.2771(5) 0.2428(4) 0.6393(5) 0.078(4) Uani 1 1 d . .
H82A H -0.283639 0.212381 0.639774 0.117 Uiso 1 1 calc GR .
H82B H -0.302023 0.253981 0.613790 0.117 Uiso 1 1 calc GR .
H82C H -0.297005 0.255634 0.660762 0.117 Uiso 1 1 calc GR .
C822 C -0.1547(7) 0.2348(4) 0.6855(5) 0.076(4) Uani 1 1 d . .
H82D H -0.157642 0.204116 0.684444 0.114 Uiso 1 1 calc GR .
H82E H -0.177451 0.245104 0.706903 0.114 Uiso 1 1 calc GR .
H82F H -0.104204 0.243378 0.690505 0.114 Uiso 1 1 calc GR .
C823 C -0.1655(6) 0.2322(4) 0.6098(4) 0.071(4) Uani 1 1 d . .
H82G H -0.115264 0.240006 0.610999 0.106 Uiso 1 1 calc GR .
H82H H -0.194442 0.241688 0.584558 0.106 Uiso 1 1 calc GR .
H82I H -0.169239 0.201625 0.611700 0.106 Uiso 1 1 calc GR .
C840 C -0.2967(6) 0.4043(3) 0.6415(4) 0.061(3) Uani 1 1 d . .
C841 C -0.3464(6) 0.3897(4) 0.6705(4) 0.066(3) Uani 1 1 d . .
H84A H -0.391043 0.405979 0.665343 0.099 Uiso 1 1 calc GR .
H84B H -0.321682 0.394247 0.697967 0.099 Uiso 1 1 calc GR .
H84C H -0.357538 0.359882 0.666348 0.099 Uiso 1 1 calc GR .
C842 C -0.2786(5) 0.4519(4) 0.6468(6) 0.104(6) Uani 1 1 d . .
H84D H -0.263885 0.458280 0.675133 0.155 Uiso 1 1 calc GR .
H84E H -0.321131 0.468485 0.635624 0.155 Uiso 1 1 calc GR .
H84F H -0.239445 0.458835 0.633138 0.155 Uiso 1 1 calc GR .
C843 C -0.3397(7) 0.3994(5) 0.5977(5) 0.088(4) Uani 1 1 d . .
H84G H -0.337170 0.370202 0.589222 0.132 Uiso 1 1 calc GR .
H84H H -0.318728 0.417712 0.580124 0.132 Uiso 1 1 calc GR .
H84I H -0.389950 0.407192 0.596597 0.132 Uiso 1 1 calc GR .
C900 C -0.0071(7) 0.2288(3) 0.5477(4) 0.072(3) Uani 1 1 d . .
H90A H -0.006730 0.202004 0.562204 0.087 Uiso 1 1 calc R .
H90B H 0.034414 0.229440 0.534184 0.087 Uiso 1 1 calc R .
C901 C -0.0773(8) 0.2344(6) 0.5181(5) 0.104(6) Uani 1 1 d . .
H90C H -0.117629 0.221157 0.527918 0.125 Uiso 1 1 calc R .
H90D H -0.074047 0.221969 0.492113 0.125 Uiso 1 1 calc R .
C902 C -0.0875(10) 0.2828(5) 0.5146(5) 0.104(6) Uani 1 1 d . .
H90E H -0.059047 0.295070 0.496154 0.125 Uiso 1 1 calc R .
H90F H -0.138627 0.290395 0.505736 0.125 Uiso 1 1 calc R .
C903 C -0.0595(7) 0.2967(3) 0.5568(4) 0.067(3) Uani 1 1 d . .
H90G H -0.037209 0.324758 0.557204 0.081 Uiso 1 1 calc R .
H90H H -0.099148 0.298043 0.571686 0.081 Uiso 1 1 calc R .
C904 C 0.1433(6) 0.1833(3) 0.6758(4) 0.062(3) Uani 1 1 d . .
H90I H 0.156173 0.187249 0.704894 0.074 Uiso 1 1 calc R .
H90J H 0.182044 0.195110 0.663557 0.074 Uiso 1 1 calc R .
C905 C 0.1315(6) 0.1364(3) 0.6653(4) 0.060(3) Uani 1 1 d . .
H90K H 0.164922 0.118493 0.683853 0.072 Uiso 1 1 calc R .
H90L H 0.137539 0.130710 0.637852 0.072 Uiso 1 1 calc R .
C906 C 0.0528(6) 0.1295(3) 0.6699(5) 0.070(4) Uani 1 1 d . .
H90M H 0.049545 0.125037 0.697975 0.084 Uiso 1 1 calc R .
H90N H 0.031031 0.105256 0.653963 0.084 Uiso 1 1 calc R .
C907 C 0.0161(6) 0.1716(3) 0.6536(4) 0.066(3) Uani 1 1 d . .
H90O H -0.005829 0.168859 0.625172 0.079 Uiso 1 1 calc R .
H90P H -0.021896 0.179342 0.668378 0.079 Uiso 1 1 calc R .
C908 C 0.3679(7) 0.5750(3) 0.8719(4) 0.061(3) Uani 1 1 d . .
H90Q H 0.338270 0.577777 0.844975 0.073 Uiso 1 1 calc R .
H90R H 0.413512 0.560803 0.870081 0.073 Uiso 1 1 calc R .
C909 C 0.3823(8) 0.6192(3) 0.8927(5) 0.083(4) Uani 1 1 d . .
H90S H 0.433320 0.621696 0.905910 0.100 Uiso 1 1 calc R .
H90T H 0.371108 0.641949 0.872864 0.100 Uiso 1 1 calc R .
C910 C 0.3340(9) 0.6224(4) 0.9231(5) 0.092(5) Uani 1 1 d . .
H91A H 0.355328 0.640491 0.945732 0.110 Uiso 1 1 calc R .
H91B H 0.285712 0.633064 0.911075 0.110 Uiso 1 1 calc R .
C911 C 0.3315(7) 0.5768(4) 0.9354(4) 0.073(3) Uani 1 1 d . .
H91C H 0.374958 0.569582 0.955236 0.088 Uiso 1 1 calc R .
H91D H 0.288744 0.571572 0.947218 0.088 Uiso 1 1 calc R .
C912 C 0.3481(7) 0.4538(4) 0.9759(4) 0.067(3) Uani 1 1 d . .
H91E H 0.359827 0.482592 0.985868 0.080 Uiso 1 1 calc R .
H91F H 0.389526 0.442311 0.965802 0.080 Uiso 1 1 calc R .
C913 C 0.3291(7) 0.4260(4) 1.0083(4) 0.072(3) Uani 1 1 d . .
H91G H 0.356109 0.434380 1.034721 0.087 Uiso 1 1 calc R .
H91H H 0.339349 0.396164 1.003599 0.087 Uiso 1 1 calc R .
C914 C 0.2461(7) 0.4335(4) 1.0048(4) 0.067(3) Uani 1 1 d . .
H91I H 0.223288 0.410444 1.017089 0.081 Uiso 1 1 calc R .
H91J H 0.236357 0.460495 1.017038 0.081 Uiso 1 1 calc R .
C915 C 0.2212(6) 0.4343(3) 0.9600(4) 0.057(3) Uani 1 1 d . .
H91K H 0.211436 0.405578 0.949551 0.068 Uiso 1 1 calc R .
H91L H 0.176989 0.451271 0.952576 0.068 Uiso 1 1 calc R .
K2 K 0.69481(18) 0.25820(9) 0.85041(10) 0.0795(8) Uani 1 1 d . .
O13 O 0.6671(5) 0.2046(3) 0.7834(3) 0.085(3) Uani 1 1 d . .
O14 O 0.7307(7) 0.3137(3) 0.7984(3) 0.102(3) Uani 1 1 d . .
O15 O 0.5592(6) 0.2945(3) 0.8249(3) 0.091(3) Uani 1 1 d . .
O16 O 0.6332(7) 0.2122(4) 0.9012(4) 0.104(3) Uani 1 1 d . .
O17 O 0.7277(6) 0.3174(3) 0.9108(3) 0.092(3) Uani 1 1 d . .
O18 O 0.8255(7) 0.2204(4) 0.8683(4) 0.111(4) Uani 1 1 d . .
C916 C 0.6894(13) 0.1873(8) 0.7507(7) 0.178(13) Uani 1 1 d . .
H91M H 0.738976 0.176562 0.758896 0.214 Uiso 1 1 calc R .
H91N H 0.689988 0.209409 0.730530 0.214 Uiso 1 1 calc R .
C917 C 0.6408(8) 0.1519(6) 0.7323(6) 0.102(5) Uani 1 1 d . .
H91O H 0.618271 0.158566 0.704603 0.123 Uiso 1 1 calc R .
H91P H 0.668276 0.125437 0.732629 0.123 Uiso 1 1 calc R .
C918 C 0.5861(11) 0.1480(9) 0.7571(7) 0.154(10) Uani 1 1 d . .
H91Q H 0.586328 0.119422 0.768279 0.185 Uiso 1 1 calc R .
H91R H 0.537757 0.153882 0.741301 0.185 Uiso 1 1 calc R .
C919 C 0.6063(10) 0.1812(6) 0.7912(7) 0.122(7) Uani 1 1 d . .
H91S H 0.565292 0.200212 0.791727 0.146 Uiso 1 1 calc R .
H91T H 0.618820 0.166949 0.817245 0.146 Uiso 1 1 calc R .
C920 C 0.7435(9) 0.3036(5) 0.7587(4) 0.086(4) Uani 1 1 d . .
H92A H 0.702078 0.312090 0.738085 0.103 Uiso 1 1 calc R .
H92B H 0.751770 0.273162 0.756205 0.103 Uiso 1 1 calc R .
C921 C 0.8092(8) 0.3280(4) 0.7548(5) 0.085(4) Uani 1 1 d . .
H92C H 0.809270 0.334799 0.726742 0.103 Uiso 1 1 calc R .
H92D H 0.853412 0.312204 0.765920 0.103 Uiso 1 1 calc R .
C922 C 0.8035(9) 0.3684(5) 0.7792(5) 0.099(5) Uani 1 1 d . .
H92E H 0.851542 0.380713 0.789088 0.119 Uiso 1 1 calc R .
H92F H 0.772871 0.389612 0.762986 0.119 Uiso 1 1 calc R .
C923 C 0.7696(10) 0.3534(5) 0.8134(5) 0.103(6) Uani 1 1 d . .
H92G H 0.806800 0.347800 0.837304 0.124 Uiso 1 1 calc R .
H92H H 0.735664 0.374577 0.820096 0.124 Uiso 1 1 calc R .
C924 C 0.5441(9) 0.3007(4) 0.7831(5) 0.083(4) Uani 1 1 d . .
H92I H 0.494855 0.291109 0.771668 0.100 Uiso 1 1 calc R .
H92J H 0.578400 0.284756 0.770534 0.100 Uiso 1 1 calc R .
C925 C 0.5515(7) 0.3492(4) 0.7756(5) 0.081(4) Uani 1 1 d . .
H92K H 0.594888 0.355297 0.764628 0.097 Uiso 1 1 calc R .
H92L H 0.508787 0.360151 0.757232 0.097 Uiso 1 1 calc R .
C926 C 0.5576(8) 0.3682(4) 0.8172(5) 0.081(4) Uani 1 1 d . .
H92M H 0.525385 0.392705 0.816447 0.097 Uiso 1 1 calc R .
H92N H 0.607480 0.377254 0.827816 0.097 Uiso 1 1 calc R .
C927 C 0.5351(9) 0.3330(4) 0.8431(5) 0.090(4) Uani 1 1 d . .
H92O H 0.559549 0.335921 0.871117 0.108 Uiso 1 1 calc R .
H92P H 0.482554 0.332805 0.841568 0.108 Uiso 1 1 calc R .
C928 C 0.5547(11) 0.2122(10) 0.8978(8) 0.191(15) Uani 1 1 d . .
H92Q H 0.529530 0.217056 0.870101 0.230 Uiso 1 1 calc R .
H92R H 0.538996 0.233346 0.915335 0.230 Uiso 1 1 calc R .
C929 C 0.5423(13) 0.1659(12) 0.9119(9) 0.28(2) Uani 1 1 d . .
H92S H 0.498490 0.164232 0.923369 0.332 Uiso 1 1 calc R .
H92T H 0.538075 0.145879 0.889556 0.332 Uiso 1 1 calc R .
C930 C 0.6103(12) 0.1568(11) 0.9437(10) 0.234(19) Uani 1 1 d . .
H93A H 0.604817 0.166823 0.970215 0.281 Uiso 1 1 calc R .
H93B H 0.622154 0.126576 0.945138 0.281 Uiso 1 1 calc R .
C931 C 0.6630(13) 0.1806(7) 0.9287(7) 0.142(8) Uani 1 1 d . .
H93C H 0.695723 0.193961 0.951243 0.170 Uiso 1 1 calc R .
H93D H 0.691959 0.161309 0.915615 0.170 Uiso 1 1 calc R .
C932 C 0.7437(10) 0.2991(5) 0.9497(6) 0.107(6) Uani 1 1 d . .
H93E H 0.787085 0.281231 0.952644 0.128 Uiso 1 1 calc R .
H93F H 0.703090 0.281650 0.954460 0.128 Uiso 1 1 calc R .
C933 C 0.7566(11) 0.3360(5) 0.9793(6) 0.117(7) Uani 1 1 d . .
H93G H 0.737345 0.329591 1.003389 0.140 Uiso 1 1 calc R .
H93H H 0.808464 0.342331 0.987085 0.140 Uiso 1 1 calc R .
C934 C 0.7176(9) 0.3712(5) 0.9572(5) 0.091(4) Uani 1 1 d . .
H93I H 0.740029 0.398408 0.966256 0.109 Uiso 1 1 calc R .
H93J H 0.666648 0.371605 0.959958 0.109 Uiso 1 1 calc R .
C935 C 0.7242(11) 0.3622(4) 0.9155(6) 0.107(6) Uani 1 1 d . .
H93K H 0.682238 0.373631 0.896868 0.128 Uiso 1 1 calc R .
H93L H 0.768114 0.375444 0.909679 0.128 Uiso 1 1 calc R .
C936 C 0.8720(11) 0.2141(7) 0.8392(6) 0.121(7) Uani 1 1 d . .
H93M H 0.901505 0.239362 0.837589 0.145 Uiso 1 1 calc R .
H93N H 0.842703 0.208417 0.812661 0.145 Uiso 1 1 calc R .
C937 C 0.9193(8) 0.1772(4) 0.8532(5) 0.082(4) Uani 1 1 d . .
H93O H 0.965468 0.179055 0.844017 0.098 Uiso 1 1 calc R .
H93P H 0.895321 0.150472 0.843955 0.098 Uiso 1 1 calc R .
C938 C 0.9304(9) 0.1814(5) 0.8992(6) 0.107(6) Uani 1 1 d . .
H93Q H 0.932677 0.153543 0.911995 0.129 Uiso 1 1 calc R .
H93R H 0.975092 0.197007 0.909911 0.129 Uiso 1 1 calc R .
C939 C 0.8659(8) 0.2053(5) 0.9055(5) 0.080(4) Uani 1 1 d . .
H93S H 0.835106 0.186827 0.918236 0.096 Uiso 1 1 calc R .
H93T H 0.881154 0.229259 0.923371 0.096 Uiso 1 1 calc R .
C941 C 0.4151(13) 0.0995(7) 0.6240(6) 0.163(12) Uani 1 1 d . .
H94A H 0.441726 0.105735 0.602615 0.196 Uiso 1 1 calc R .
H94B H 0.403014 0.069265 0.622560 0.196 Uiso 1 1 calc R .
C940 C 0.4603(9) 0.1082(4) 0.6615(5) 0.089(5) Uani 1 1 d . .
H94C H 0.504719 0.122450 0.657631 0.107 Uiso 1 1 calc R .
H94D H 0.473784 0.081791 0.676212 0.107 Uiso 1 1 calc R .
O19 O 0.4178(7) 0.1368(4) 0.6851(5) 0.134(5) Uani 1 1 d . .
C942 C 0.3442(10) 0.1388(7) 0.6568(8) 0.144(10) Uani 1 1 d . .
H94E H 0.308520 0.121830 0.667354 0.173 Uiso 1 1 calc R .
H94F H 0.326891 0.168117 0.653762 0.173 Uiso 1 1 calc R .
C943 C 0.3542(11) 0.1218(8) 0.6179(7) 0.139(8) Uani 1 1 d . .
H94G H 0.313023 0.103797 0.606312 0.167 Uiso 1 1 calc R .
H94H H 0.357218 0.145101 0.599203 0.167 Uiso 1 1 calc R .
O20 O -0.1944(6) 0.3663(4) 0.4880(4) 0.103(3) Uani 1 1 d . .
C944 C -0.1345(9) 0.3926(5) 0.4832(5) 0.098(5) Uani 1 1 d . .
H94I H -0.140739 0.402792 0.455508 0.118 Uiso 1 1 calc R .
H94J H -0.088908 0.376755 0.489615 0.118 Uiso 1 1 calc R .
C945 C -0.1335(10) 0.4287(6) 0.5111(6) 0.118(7) Uani 1 1 d . .
H94K H -0.164964 0.451707 0.498600 0.142 Uiso 1 1 calc R .
H94L H -0.084161 0.439674 0.519851 0.142 Uiso 1 1 calc R .
C946 C -0.1615(10) 0.4097(7) 0.5452(6) 0.124(7) Uani 1 1 d . .
H94M H -0.122095 0.397076 0.564797 0.149 Uiso 1 1 calc R .
H94N H -0.186239 0.431006 0.558660 0.149 Uiso 1 1 calc R .
C947 C -0.2127(9) 0.3770(5) 0.5258(5) 0.093(5) Uani 1 1 d . .
H94O H -0.209553 0.351849 0.542856 0.112 Uiso 1 1 calc R .
H94P H -0.262482 0.387853 0.521622 0.112 Uiso 1 1 calc R .
O21 O -0.1322(6) 0.5100(3) 0.6943(3) 0.090(3) Uani 1 1 d . .
C948 C -0.1635(8) 0.5520(4) 0.6917(5) 0.081(4) Uani 1 1 d . .
H94Q H -0.216165 0.550591 0.689820 0.098 Uiso 1 1 calc R .
H94R H -0.153222 0.567227 0.668382 0.098 Uiso 1 1 calc R .
C949 C -0.1275(9) 0.5733(5) 0.7301(4) 0.089(4) Uani 1 1 d . .
H94S H -0.157218 0.596653 0.736973 0.107 Uiso 1 1 calc R .
H94T H -0.079505 0.584199 0.728094 0.107 Uiso 1 1 calc R .
C950 C -0.1219(8) 0.5378(4) 0.7602(4) 0.076(3) Uani 1 1 d . .
H95A H -0.165301 0.536535 0.772185 0.091 Uiso 1 1 calc R .
H95B H -0.079187 0.541347 0.781607 0.091 Uiso 1 1 calc R .
C951 C -0.1153(8) 0.4983(4) 0.7358(5) 0.080(4) Uani 1 1 d . .
H95C H -0.065849 0.486954 0.742637 0.096 Uiso 1 1 calc R .
H95D H -0.148985 0.476451 0.741477 0.096 Uiso 1 1 calc R .

loop_
_atom_site_aniso_label
_atom_site_aniso_U_11
_atom_site_aniso_U_22
_atom_site_aniso_U_33
_atom_site_aniso_U_23
_atom_site_aniso_U_13
_atom_site_aniso_U_12
Pr1 0.0362(3) 0.0416(3) 0.0684(4) -0.0031(2) 0.0146(2) -0.0006(2)
Pr2 0.0390(3) 0.0420(3) 0.0649(4) -0.0014(2) 0.0145(2) 0.0013(2)
K1 0.0481(11) 0.0426(9) 0.0686(14) -0.0028(9) 0.0174(10) 0.0013(8)
O1 0.044(4) 0.050(3) 0.068(5) 0.002(3) 0.020(3) 0.014(3)
O2 0.046(4) 0.055(4) 0.063(5) -0.007(3) 0.011(3) 0.002(3)
O3 0.053(4) 0.036(3) 0.073(5) -0.005(3) 0.025(4) 0.001(3)
O4 0.039(4) 0.052(4) 0.073(5) -0.005(3) 0.018(3) -0.007(3)
O5 0.040(3) 0.030(3) 0.080(5) -0.008(3) 0.020(3) -0.005(2)
O6 0.039(3) 0.043(3) 0.063(4) -0.006(3) 0.016(3) -0.002(3)
O7 0.058(4) 0.028(3) 0.066(5) -0.002(3) 0.022(3) -0.002(3)
O8 0.043(4) 0.033(3) 0.088(5) -0.011(3) 0.018(3) -0.007(3)
O9 0.052(4) 0.055(4) 0.081(6) -0.010(4) 0.013(4) 0.004(3)
O10 0.042(4) 0.036(3) 0.100(6) 0.006(3) 0.019(4) 0.003(3)
O11 0.049(4) 0.043(3) 0.078(5) -0.012(3) 0.022(4) -0.009(3)
O12 0.046(4) 0.062(4) 0.070(5) 0.007(4) 0.010(3) 0.002(3)
C1 0.028(4) 0.039(4) 0.070(7) -0.008(4) 0.015(4) -0.006(3)
C1A 0.041(5) 0.037(4) 0.053(6) -0.002(4) 0.017(4) -0.004(4)
C2A 0.035(5) 0.044(5) 0.068(7) 0.000(4) 0.014(4) 0.017(4)
C2 0.040(5) 0.047(5) 0.066(7) -0.005(5) 0.019(5) 0.007(4)
C3 0.045(5) 0.041(4) 0.047(5) 0.002(4) 0.010(4) 0.000(4)
C3A 0.042(5) 0.047(5) 0.062(6) -0.003(4) 0.012(5) -0.001(4)
C4 0.036(5) 0.041(4) 0.070(7) -0.004(4) 0.004(4) -0.003(4)
C4A 0.036(5) 0.038(4) 0.066(6) -0.005(4) 0.007(4) 0.002(4)
C5 0.040(5) 0.043(4) 0.042(5) 0.004(4) 0.012(4) 0.004(4)
C5A 0.038(5) 0.046(5) 0.060(6) 0.000(4) 0.010(4) 0.000(4)
C6A 0.034(5) 0.049(5) 0.061(6) 0.004(4) 0.016(4) -0.005(4)
C6 0.041(5) 0.034(4) 0.075(7) 0.012(4) 0.016(5) -0.006(4)
C7A 0.035(5) 0.040(4) 0.077(7) -0.006(5) 0.014(5) 0.001(4)
C7 0.045(5) 0.033(4) 0.057(6) 0.000(4) 0.012(4) -0.002(4)
C8A 0.027(4) 0.044(4) 0.057(6) -0.002(4) 0.014(4) -0.014(3)
C8 0.038(5) 0.036(4) 0.057(6) -0.006(4) 0.014(4) 0.003(4)
C10 0.045(5) 0.047(5) 0.052(6) -0.012(4) 0.015(4) -0.014(4)
C11 0.028(4) 0.044(5) 0.072(7) -0.002(4) 0.013(4) -0.006(4)
C12 0.030(5) 0.050(5) 0.077(7) 0.002(5) 0.012(5) 0.008(4)
C13 0.048(6) 0.055(6) 0.070(7) 0.003(5) 0.019(5) 0.004(5)
C14 0.046(6) 0.052(5) 0.072(7) -0.012(5) 0.004(5) 0.010(5)
C15 0.038(5) 0.040(4) 0.083(8) -0.003(5) 0.017(5) 0.005(4)
C016 0.048(5) 0.029(4) 0.069(7) -0.007(4) 0.013(5) 0.009(4)
C20 0.042(5) 0.034(4) 0.064(6) 0.003(4) 0.013(4) -0.005(4)
C21 0.034(5) 0.042(4) 0.072(7) -0.002(4) 0.021(4) 0.002(4)
C22 0.041(5) 0.056(5) 0.062(7) -0.011(5) 0.013(5) 0.001(4)
C23 0.042(5) 0.059(6) 0.072(7) -0.014(5) 0.023(5) 0.008(5)
C24 0.037(5) 0.046(5) 0.093(9) -0.012(5) 0.021(5) -0.003(4)
C25 0.033(5) 0.051(5) 0.074(7) 0.000(5) 0.010(5) -0.001(4)
C30 0.041(5) 0.045(5) 0.062(6) -0.005(4) 0.020(5) 0.004(4)
C31 0.042(5) 0.041(4) 0.070(7) -0.004(4) 0.020(5) -0.001(4)
C33 0.047(6) 0.039(4) 0.077(8) -0.005(5) 0.010(5) 0.000(4)
C34 0.047(6) 0.043(5) 0.072(7) 0.001(5) 0.022(5) 0.003(4)
C35 0.035(5) 0.040(4) 0.084(8) -0.013(5) 0.019(5) -0.004(4)
C40 0.038(5) 0.045(5) 0.055(6) 0.000(4) 0.017(4) 0.001(4)
C41 0.044(5) 0.037(4) 0.071(7) -0.006(4) 0.019(5) -0.002(4)
C42 0.042(5) 0.041(4) 0.070(7) -0.009(4) 0.014(5) -0.008(4)
C43 0.067(7) 0.036(4) 0.077(8) -0.004(5) 0.026(6) -0.018(4)
C44 0.038(5) 0.049(5) 0.087(8) -0.003(5) 0.023(5) -0.002(4)
C45 0.042(5) 0.047(5) 0.064(6) -0.006(5) 0.017(5) -0.009(4)
C50 0.054(6) 0.029(4) 0.055(6) -0.003(4) 0.009(4) 0.002(4)
C51 0.040(5) 0.050(5) 0.067(7) -0.004(5) 0.009(5) 0.003(4)
C52 0.040(5) 0.036(4) 0.083(8) 0.005(4) 0.021(5) 0.003(4)
C53 0.046(5) 0.038(4) 0.065(7) -0.005(4) 0.007(5) -0.001(4)
C54 0.043(5) 0.035(4) 0.067(7) -0.001(4) 0.012(5) -0.001(4)
C55 0.051(6) 0.030(4) 0.063(6) 0.001(4) 0.017(5) 0.008(4)
C60 0.040(5) 0.037(4) 0.058(6) 0.000(4) 0.017(4) 0.000(4)
C61 0.054(6) 0.050(5) 0.051(6) -0.004(4) 0.016(5) -0.002(4)
C62 0.036(5) 0.043(4) 0.066(7) -0.016(4) 0.013(4) 0.000(4)
C63 0.043(5) 0.040(4) 0.070(7) -0.001(4) 0.020(5) 0.005(4)
C64 0.034(5) 0.038(4) 0.083(8) -0.004(5) 0.017(5) -0.004(4)
C65 0.044(5) 0.044(5) 0.061(6) -0.002(4) 0.018(5) 0.004(4)
C70 0.033(5) 0.043(4) 0.060(6) 0.001(4) 0.015(4) -0.008(4)
C71 0.045(5) 0.049(5) 0.055(6) -0.007(4) 0.016(4) -0.005(4)
C72 0.054(6) 0.053(5) 0.053(6) 0.001(5) 0.015(5) -0.001(5)
C73 0.051(6) 0.048(5) 0.068(7) 0.007(5) 0.015(5) -0.004(4)
C74 0.047(6) 0.043(5) 0.066(7) 0.003(5) 0.006(5) 0.002(4)
C75 0.048(5) 0.039(4) 0.065(7) 0.003(4) 0.010(5) 0.004(4)
C80 0.034(5) 0.033(4) 0.069(6) 0.001(4) 0.017(4) -0.003(3)
C81 0.035(5) 0.046(5) 0.065(7) -0.009(4) 0.015(4) -0.004(4)
C82 0.039(5) 0.038(4) 0.087(8) -0.018(5) 0.015(5) -0.009(4)
C83 0.033(5) 0.048(5) 0.094(9) -0.006(5) 0.006(5) 0.002(4)
C84 0.033(5) 0.049(5) 0.072(7) -0.008(5) 0.012(5) 0.007(4)
C85 0.043(5) 0.037(4) 0.101(9) 0.002(5) 0.023(6) 0.001(4)
C120 0.032(5) 0.049(5) 0.077(7) 0.000(5) 0.019(5) -0.008(4)
C121 0.034(5) 0.072(7) 0.096(9) -0.007(6) 0.021(5) -0.024(5)
C122 0.049(6) 0.045(5) 0.076(8) -0.006(5) 0.023(5) -0.006(4)
C123 0.057(7) 0.063(6) 0.076(8) 0.004(6) 0.031(6) -0.003(5)
C140 0.038(5) 0.045(5) 0.088(8) -0.003(5) 0.017(5) 0.014(4)
C141 0.062(8) 0.051(6) 0.166(16) -0.001(8) -0.005(9) 0.010(6)
C142 0.044(7) 0.086(9) 0.165(17) 0.025(10) 0.015(8) 0.020(7)
C143 0.087(10) 0.123(12) 0.077(9) 0.013(9) 0.009(8) 0.066(10)
C220 0.047(6) 0.056(6) 0.082(8) -0.014(5) 0.023(6) -0.005(5)
C221 0.056(7) 0.089(8) 0.076(8) -0.027(7) 0.033(6) -0.019(6)
C222 0.059(7) 0.053(6) 0.093(9) -0.017(6) 0.027(6) -0.013(5)
C223 0.061(7) 0.079(8) 0.069(8) -0.008(6) 0.008(6) -0.009(6)
C240 0.034(5) 0.057(6) 0.086(8) -0.008(5) 0.016(5) -0.003(4)
C241 0.034(6) 0.111(10) 0.099(10) -0.023(8) 0.022(6) 0.001(6)
C242 0.029(6) 0.073(8) 0.188(18) -0.003(9) 0.023(8) 0.004(5)
C243 0.048(7) 0.126(12) 0.110(12) 0.000(10) 0.036(7) -0.028(8)
C320 0.047(5) 0.027(4) 0.076(7) 0.001(4) 0.019(5) 0.009(4)
C321 0.057(7) 0.044(5) 0.096(9) -0.006(5) 0.035(6) 0.004(5)
C322 0.048(6) 0.049(5) 0.084(8) 0.009(5) 0.012(5) 0.025(5)
C323 0.044(6) 0.052(5) 0.090(9) -0.005(5) 0.021(6) 0.008(5)
C340 0.053(6) 0.047(5) 0.070(7) 0.012(5) 0.022(5) 0.003(4)
C341 0.082(9) 0.074(7) 0.056(7) 0.001(6) 0.014(6) -0.015(7)
C342 0.082(9) 0.071(7) 0.089(10) 0.015(7) 0.028(7) 0.035(7)
C343 0.072(9) 0.095(9) 0.086(10) 0.024(8) 0.034(7) 0.020(7)
C420 0.044(6) 0.062(6) 0.070(7) -0.006(5) 0.013(5) -0.009(5)
C421 0.042(6) 0.063(6) 0.101(10) 0.008(6) 0.011(6) 0.008(5)
C422 0.056(7) 0.072(7) 0.069(8) -0.016(6) 0.012(6) -0.009(6)
C423 0.049(6) 0.078(8) 0.078(8) -0.010(6) 0.019(6) -0.012(6)
C440 0.033(5) 0.078(7) 0.086(8) -0.006(6) 0.017(5) -0.010(5)
C441 0.22(2) 0.083(9) 0.31(3) -0.012(12) 0.22(2) 0.000(10)
C442 0.044(8) 0.51(4) 0.146(14) 0.17(2) -0.002(9) -0.065(15)
C443 0.107(12) 0.136(13) 0.180(17) -0.061(13) 0.090(11) -0.082(11)
C520 0.037(5) 0.046(5) 0.062(6) 0.000(4) 0.000(4) 0.001(4)
C521 0.053(6) 0.045(5) 0.074(7) -0.014(5) -0.003(5) 0.014(4)
C522 0.057(6) 0.051(5) 0.073(8) 0.010(5) 0.016(6) -0.001(5)
C523 0.060(7) 0.047(5) 0.092(9) 0.003(6) 0.024(6) 0.010(5)
C540 0.051(6) 0.046(5) 0.085(8) 0.012(5) 0.018(6) 0.006(4)
C541 0.053(7) 0.087(9) 0.136(14) 0.050(9) 0.025(8) -0.006(7)
C542 0.157(16) 0.079(9) 0.090(11) -0.011(8) 0.079(11) -0.036(10)
C543 0.074(9) 0.067(7) 0.105(11) 0.024(7) 0.026(8) -0.011(6)
C620 0.047(6) 0.043(5) 0.080(8) -0.021(5) 0.021(5) 0.000(4)
C621 0.054(6) 0.063(6) 0.069(7) -0.016(5) 0.014(5) -0.016(5)
C622 0.055(7) 0.051(6) 0.093(9) -0.012(6) 0.013(6) -0.011(5)
C623 0.063(8) 0.082(8) 0.103(11) -0.036(8) 0.034(7) -0.005(6)
C640 0.021(4) 0.051(5) 0.077(7) 0.003(5) 0.009(4) -0.006(4)
C641 0.061(8) 0.092(9) 0.098(11) 0.004(8) 0.038(7) -0.008(7)
C642 0.054(7) 0.050(6) 0.117(11) -0.001(6) 0.033(7) 0.012(5)
C643 0.033(5) 0.067(7) 0.110(10) -0.020(7) 0.024(6) -0.006(5)
C720 0.048(6) 0.058(6) 0.062(7) 0.003(5) 0.019(5) 0.005(5)
C721 0.063(7) 0.066(7) 0.085(9) 0.000(6) 0.024(6) 0.000(6)
C722 0.072(8) 0.069(7) 0.082(9) 0.014(6) 0.042(7) -0.005(6)
C723 0.034(5) 0.075(7) 0.094(9) -0.008(6) 0.018(5) 0.005(5)
C740 0.048(6) 0.054(6) 0.074(8) 0.009(5) 0.019(5) 0.004(5)
C741 0.045(6) 0.056(6) 0.103(10) 0.006(6) 0.005(6) 0.002(5)
C742 0.076(8) 0.045(5) 0.093(9) 0.014(6) 0.026(7) -0.002(5)
C743 0.075(8) 0.040(5) 0.096(10) -0.005(5) 0.013(7) 0.009(5)
C820 0.036(5) 0.052(6) 0.104(10) -0.015(6) 0.025(6) -0.015(4)
C821 0.025(5) 0.057(6) 0.152(13) -0.009(7) 0.018(6) -0.017(4)
C822 0.057(7) 0.049(6) 0.127(12) 0.000(7) 0.033(8) -0.003(5)
C823 0.036(5) 0.059(6) 0.123(11) -0.026(7) 0.026(6) -0.016(5)
C840 0.037(5) 0.047(5) 0.097(9) -0.009(5) 0.011(5) -0.003(4)
C841 0.056(7) 0.060(6) 0.087(9) 0.000(6) 0.026(6) 0.011(5)
C842 0.016(5) 0.058(7) 0.224(19) -0.004(9) -0.007(7) 0.020(5)
C843 0.061(8) 0.093(9) 0.106(11) -0.009(8) 0.008(7) 0.036(7)
C900 0.065(7) 0.046(5) 0.104(10) -0.016(6) 0.011(7) 0.007(5)
C901 0.065(9) 0.151(15) 0.088(11) -0.048(11) -0.007(8) 0.020(9)
C902 0.115(14) 0.110(12) 0.074(10) -0.006(9) -0.017(9) 0.032(11)
C903 0.056(7) 0.053(6) 0.089(9) 0.007(6) 0.005(6) -0.004(5)
C904 0.053(6) 0.044(5) 0.089(9) -0.004(5) 0.016(6) 0.006(5)
C905 0.053(6) 0.034(4) 0.094(9) -0.004(5) 0.016(6) -0.016(4)
C906 0.053(7) 0.038(5) 0.123(11) 0.002(6) 0.024(7) -0.015(5)
C907 0.052(6) 0.051(6) 0.090(9) -0.008(6) 0.002(6) -0.001(5)
C908 0.063(7) 0.041(5) 0.083(8) -0.009(5) 0.022(6) -0.017(5)
C909 0.089(10) 0.040(5) 0.132(13) -0.022(6) 0.047(9) -0.024(6)
C910 0.103(11) 0.055(7) 0.131(14) -0.027(8) 0.055(10) -0.017(7)
C911 0.058(7) 0.096(9) 0.069(8) -0.007(7) 0.018(6) 0.013(7)
C912 0.056(7) 0.068(7) 0.075(8) -0.008(6) 0.008(6) -0.014(6)
C913 0.074(8) 0.063(7) 0.076(9) 0.012(6) 0.006(7) -0.006(6)
C914 0.077(8) 0.057(6) 0.070(8) 0.010(6) 0.019(6) -0.011(6)
C915 0.044(6) 0.053(5) 0.077(8) 0.005(5) 0.021(5) -0.005(4)
K2 0.087(2) 0.0695(15) 0.082(2) 0.0010(14) 0.0171(15) 0.0090(14)
O13 0.074(6) 0.086(6) 0.100(7) -0.014(5) 0.029(5) 0.006(5)
O14 0.122(9) 0.093(7) 0.097(8) -0.013(6) 0.040(7) -0.028(7)
O15 0.114(8) 0.073(6) 0.086(7) -0.001(5) 0.016(6) 0.025(6)
O16 0.098(8) 0.102(8) 0.115(9) 0.024(7) 0.027(7) 0.000(6)
O17 0.102(8) 0.089(6) 0.085(7) -0.005(5) 0.016(6) 0.009(6)
O18 0.090(8) 0.145(10) 0.097(8) 0.004(7) 0.017(6) 0.020(7)
C916 0.17(2) 0.21(2) 0.19(2) -0.12(2) 0.12(2) -0.117(19)
C917 0.065(9) 0.110(12) 0.132(15) -0.033(11) 0.017(9) 0.005(8)
C918 0.105(16) 0.24(3) 0.120(17) -0.055(18) 0.021(13) -0.063(17)
C919 0.098(13) 0.132(15) 0.150(18) -0.027(13) 0.060(13) -0.035(12)
C920 0.090(10) 0.096(10) 0.075(9) -0.009(8) 0.023(8) -0.023(8)
C921 0.088(10) 0.080(8) 0.096(11) -0.013(8) 0.036(8) -0.031(8)
C922 0.073(10) 0.110(12) 0.122(14) -0.040(10) 0.038(9) -0.021(9)
C923 0.120(14) 0.077(9) 0.121(14) -0.029(9) 0.043(11) -0.038(9)
C924 0.089(10) 0.069(8) 0.090(11) 0.006(7) 0.015(8) 0.008(7)
C925 0.062(8) 0.063(7) 0.120(12) -0.010(7) 0.025(8) 0.010(6)
C926 0.072(9) 0.068(7) 0.108(11) -0.008(7) 0.030(8) 0.000(6)
C927 0.107(12) 0.075(8) 0.088(11) -0.016(7) 0.020(9) 0.008(8)
C928 0.079(13) 0.34(4) 0.15(2) 0.12(2) 0.012(13) 0.000(19)
C929 0.097(17) 0.45(6) 0.25(3) 0.25(4) -0.039(19) -0.10(3)
C930 0.088(16) 0.37(5) 0.25(3) 0.21(3) 0.041(19) 0.05(2)
C931 0.136(19) 0.131(17) 0.17(2) 0.046(16) 0.058(16) 0.052(15)
C932 0.103(13) 0.093(11) 0.115(14) -0.007(10) 0.000(11) 0.018(10)
C933 0.110(14) 0.100(12) 0.121(15) -0.036(11) -0.021(11) 0.032(10)
C934 0.088(11) 0.089(10) 0.100(12) -0.005(9) 0.027(9) 0.009(8)
C935 0.126(15) 0.061(8) 0.134(16) 0.007(9) 0.027(12) 0.012(9)
C936 0.106(14) 0.149(18) 0.116(15) -0.008(13) 0.043(12) -0.003(13)
C937 0.086(10) 0.066(7) 0.105(11) -0.019(7) 0.050(9) -0.021(7)
C938 0.079(10) 0.091(10) 0.147(17) -0.038(11) 0.011(10) 0.013(9)
C939 0.068(8) 0.085(9) 0.085(10) -0.010(7) 0.012(7) -0.003(7)
C941 0.18(2) 0.18(2) 0.108(14) -0.060(14) -0.040(14) 0.130(18)
C940 0.092(11) 0.054(7) 0.133(14) -0.002(8) 0.052(10) 0.009(7)
O19 0.098(9) 0.110(9) 0.207(15) -0.012(9) 0.059(10) 0.035(7)
C942 0.095(14) 0.137(16) 0.22(3) 0.081(17) 0.084(16) 0.062(12)
C943 0.092(14) 0.18(2) 0.142(19) -0.046(17) 0.005(13) 0.025(14)
O20 0.079(7) 0.110(8) 0.124(9) -0.019(7) 0.033(6) -0.026(6)
C944 0.095(12) 0.107(11) 0.100(12) -0.009(9) 0.036(9) -0.019(9)
C945 0.122(14) 0.115(13) 0.131(15) -0.047(11) 0.057(12) -0.074(12)
C946 0.090(13) 0.156(18) 0.129(16) -0.041(14) 0.023(11) -0.039(12)
C947 0.091(11) 0.089(10) 0.114(13) -0.018(9) 0.055(10) -0.027(8)
O21 0.097(7) 0.084(6) 0.090(7) -0.008(5) 0.020(6) 0.001(5)
C948 0.070(9) 0.079(8) 0.095(11) -0.015(8) 0.017(7) 0.012(7)
C949 0.088(10) 0.099(10) 0.081(10) 0.006(8) 0.017(8) 0.029(9)
C950 0.080(9) 0.079(8) 0.071(8) -0.003(7) 0.021(7) -0.004(7)
C951 0.079(9) 0.057(6) 0.102(11) -0.010(7) 0.013(8) 0.006(6)

loop_
_atom_type_symbol
_atom_type_description
_atom_type_scat_dispersion_real
_atom_type_scat_dispersion_imag
_atom_type_scat_source
C C 0.0181 0.0091 'International Tables Vol C Tables 4.2.6.8 and 6.1.1.4'
H H 0.0000 0.0000 'International Tables Vol C Tables 4.2.6.8 and 6.1.1.4'
K K 0.3868 1.0657 'International Tables Vol C Tables 4.2.6.8 and 6.1.1.4'
O O 0.0492 0.0322 'International Tables Vol C Tables 4.2.6.8 and 6.1.1.4'
Pr Pr -2.4164 10.2820 'International Tables Vol C Tables 4.2.6.8 and 6.1.1.4'

loop_
_exptl_crystal_face_index_h
_exptl_crystal_face_index_k
_exptl_crystal_face_index_l
_exptl_crystal_face_perp_dist
-5 0 4 0.0639
5 0 -4 0.0639
0 5 1 0.0738
0 -5 -1 0.0934
0 0 -1 0.0151
0 0 1 0.0151

loop_
_geom_angle_atom_site_label_1
_geom_angle_atom_site_label_2
_geom_angle_atom_site_label_3
_geom_angle
O1 Pr1 O9 167.5(2)
O1 Pr1 O10 90.2(2)
O2 Pr1 O1 100.9(2)
O2 Pr1 O8 166.6(2)
O2 Pr1 O9 89.8(2)
O2 Pr1 O10 77.6(2)
O7 Pr1 O1 101.7(2)
O7 Pr1 O2 92.0(2)
O7 Pr1 O8 93.3(2)
O7 Pr1 O9 84.3(2)
O7 Pr1 O10 165.6(2)
O8 Pr1 O1 90.1(3)
O8 Pr1 O9 78.5(3)
O8 Pr1 O10 94.8(2)
O9 Pr1 O10 85.7(3)
O3 Pr2 O4 93.7(3)
O3 Pr2 O5 97.0(2)
O3 Pr2 O6 89.8(2)
O3 Pr2 O11 83.8(2)
O3 Pr2 O12 165.8(2)
O4 Pr2 O5 88.7(2)
O4 Pr2 O6 166.2(2)
O4 Pr2 O11 78.9(2)
O4 Pr2 O12 96.1(3)
O5 Pr2 O11 167.6(2)
O5 Pr2 O12 93.5(2)
O6 Pr2 O5 104.2(2)
O6 Pr2 O11 88.2(2)
O6 Pr2 O12 78.4(2)
O11 Pr2 O12 88.0(2)
O1 K1 C2A 117.4(2)
O1 K1 C2 69.9(2)
O1 K1 C6A 92.5(2)
O1 K1 C6 103.0(2)
O1 K1 C7A 115.7(2)
O1 K1 C7 78.2(2)
O1 K1 C11 25.6(2)
O1 K1 C51 140.8(3)
O1 K1 C122 57.0(2)
O1 K1 C522 105.9(2)
O5 K1 O1 162.1(2)
O5 K1 C2A 70.3(2)
O5 K1 C2 114.0(2)
O5 K1 C6A 103.1(2)
O5 K1 C6 90.1(2)
O5 K1 C7A 78.5(2)
O5 K1 C7 113.1(2)
O5 K1 C11 138.6(2)
O5 K1 C51 25.3(2)
O5 K1 C122 110.0(3)
O5 K1 C522 58.6(2)
C2A K1 C2 144.8(3)
C2A K1 C6A 44.4(3)
C2A K1 C6 102.9(3)
C2A K1 C122 86.1(3)
C2A K1 C522 122.0(3)
C2 K1 C6A 103.8(3)
C2 K1 C122 121.0(3)
C2 K1 C522 84.2(3)
C6A K1 C122 102.4(3)
C6A K1 C522 161.6(3)
C6 K1 C2 44.4(2)
C6 K1 C6A 73.5(2)
C6 K1 C122 159.8(3)
C6 K1 C522 102.9(3)
C7A K1 C2A 25.3(3)
C7A K1 C2 119.5(3)
C7A K1 C6A 25.2(3)
C7A K1 C6 79.0(3)
C7A K1 C11 141.2(3)
C7A K1 C51 81.5(3)
C7A K1 C122 106.0(3)
C7A K1 C522 137.0(3)
C7 K1 C2A 119.4(3)
C7 K1 C2 25.5(2)
C7 K1 C6A 79.4(2)
C7 K1 C6 25.3(2)
C7 K1 C7A 94.1(3)
C7 K1 C11 81.3(2)
C7 K1 C51 138.3(3)
C7 K1 C122 135.2(3)
C7 K1 C522 105.2(3)
C11 K1 C2A 137.9(3)
C11 K1 C2 63.1(2)
C11 K1 C6A 117.9(3)
C11 K1 C6 105.8(3)
C11 K1 C122 57.9(2)
C11 K1 C522 80.4(3)
C51 K1 C2A 63.6(3)
C51 K1 C2 134.4(3)
C51 K1 C6A 106.1(3)
C51 K1 C6 115.2(3)
C51 K1 C11 126.4(3)
C51 K1 C122 85.0(3)
C51 K1 C522 58.5(3)
C122 K1 C522 86.9(3)
Pr1 O1 K1 141.4(3)
C11 O1 Pr1 119.4(6)
C11 O1 K1 86.8(5)
C21 O2 Pr1 153.4(6)
C31 O3 Pr2 154.4(6)
C41 O4 Pr2 145.9(7)
Pr2 O5 K1 146.0(3)
C51 O5 Pr2 112.6(6)
C51 O5 K1 87.4(6)
C61 O6 Pr2 150.0(6)
C71 O7 Pr1 152.9(6)
C81 O8 Pr1 148.0(6)
C900 O9 Pr1 135.5(7)
C900 O9 C903 109.3(9)
C903 O9 Pr1 115.2(6)
C904 O10 Pr1 119.3(6)
C907 O10 Pr1 131.4(6)
C907 O10 C904 109.3(7)
C908 O11 Pr2 115.5(6)
C911 O11 Pr2 136.4(7)
C911 O11 C908 107.9(8)
C912 O12 Pr2 128.4(6)
C915 O12 Pr2 122.4(6)
C915 O12 C912 109.2(8)
C2 C1 H1 104.2
C2 C1 C10 111.0(8)
C2 C1 C20 117.0(7)
C10 C1 H1 104.2
C10 C1 C20 114.6(7)
C20 C1 H1 104.2
C2A C1A H1A 104.8
C50 C1A H1A 104.8
C50 C1A C2A 111.2(7)
C60 C1A H1A 104.8
C60 C1A C2A 118.0(8)
C60 C1A C50 111.8(8)
C1A C2A K1 101.4(5)
C3A C2A K1 87.9(5)
C3A C2A C1A 122.0(9)
C7A C2A K1 71.7(5)
C7A C2A C1A 120.4(9)
C7A C2A C3A 116.9(10)
C1 C2 K1 101.0(6)
C3 C2 K1 87.6(6)
C3 C2 C1 123.7(9)
C7 C2 K1 70.3(5)
C7 C2 C1 119.8(9)
C7 C2 C3 115.5(9)
K1 C3 H3 116.5
C2 C3 K1 68.4(5)
C2 C3 H3 119.4
C4 C3 K1 86.0(6)
C4 C3 C2 121.2(9)
C4 C3 H3 119.4
K1 C3A H3A 116.5
C2A C3A K1 68.2(5)
C2A C3A H3A 119.9
C4A C3A K1 85.8(6)
C4A C3A C2A 120.2(10)
C4A C3A H3A 119.9
C3 C4 H4 119.0
C3 C4 C5 122.0(9)
C5 C4 H4 119.0
C3A C4A H4A 118.5
C3A C4A C5A 123.1(9)
C5A C4A H4A 118.5
C4 C5 K1 84.0(5)
C4 C5 C8 120.1(9)
C6 C5 K1 66.1(5)
C6 C5 C4 117.0(9)
C6 C5 C8 122.2(8)
C8 C5 K1 112.0(5)
C4A C5A C8A 120.4(8)
C6A C5A C4A 115.4(9)
C6A C5A C8A 123.6(9)
K1 C6A H6A 110.4
C5A C6A K1 90.0(6)
C5A C6A H6A 119.6
C7A C6A K1 69.8(5)
C7A C6A C5A 120.7(9)
C7A C6A H6A 119.6
K1 C6 H6 108.7
C5 C6 K1 90.9(6)
C5 C6 H6 119.2
C5 C6 C7 121.6(9)
C7 C6 K1 70.9(5)
C7 C6 H6 119.2
K1 C7A H7A 102.7
C2A C7A K1 83.0(5)
C2A C7A C6A 123.6(9)
C2A C7A H7A 118.2
C6A C7A K1 85.0(6)
C6A C7A H7A 118.2
K1 C7 H7 102.4
C2 C7 K1 84.3(6)
C2 C7 H7 118.8
C6 C7 K1 83.8(6)
C6 C7 C2 122.5(10)
C6 C7 H7 118.8
C5A C8A H8A 104.5
C70 C8A C5A 110.8(7)
C70 C8A H8A 104.5
C70 C8A C80 115.9(8)
C80 C8A C5A 115.2(8)
C80 C8A H8A 104.5
C5 C8 H8 104.5
C5 C8 C30 114.1(8)
C5 C8 C40 114.6(7)
C30 C8 H8 104.5
C40 C8 H8 104.5
C40 C8 C30 113.2(7)
C11 C10 C1 118.5(9)
C15 C10 C1 120.1(9)
C15 C10 C11 121.4(9)
O1 C11 K1 67.6(5)
O1 C11 C10 120.9(9)
O1 C11 C12 119.6(8)
C10 C11 K1 99.2(6)
C10 C11 C12 119.5(9)
C12 C11 K1 103.7(7)
C11 C12 C13 118.2(9)
C11 C12 C120 124.3(9)
C13 C12 C120 117.5(10)
C12 C13 H13 119.3
C14 C13 C12 121.4(10)
C14 C13 H13 119.3
C13 C14 C15 119.4(10)
C13 C14 C140 118.6(11)
C15 C14 C140 122.1(10)
C10 C15 C14 119.9(9)
C10 C15 H15 120.1
C14 C15 H15 120.1
C31 C016 C320 119.5(9)
C33 C016 C31 118.9(9)
C33 C016 C320 121.7(9)
C21 C20 C1 117.2(8)
C21 C20 C25 120.3(9)
C25 C20 C1 122.4(9)
O2 C21 C20 118.5(9)
O2 C21 C22 122.0(9)
C20 C21 C22 119.4(9)
C21 C22 C220 120.0(9)
C23 C22 C21 116.1(10)
C23 C22 C220 124.0(9)
C22 C23 H23 117.4
C24 C23 C22 125.3(9)
C24 C23 H23 117.4
C23 C24 C240 120.0(10)
C25 C24 C23 116.2(9)
C25 C24 C240 123.7(10)
C20 C25 H25 118.7
C24 C25 C20 122.5(10)
C24 C25 H25 118.7
C31 C30 C8 118.4(9)
C35 C30 C8 119.6(8)
C35 C30 C31 121.7(9)
O3 C31 C016 122.8(9)
O3 C31 C30 120.1(9)
C016 C31 C30 117.1(10)
C016 C33 H33 117.8
C016 C33 C34 124.4(10)
C34 C33 H33 117.8
C33 C34 C35 116.3(10)
C33 C34 C340 124.2(10)
C35 C34 C340 118.6(9)
C30 C35 C34 121.5(9)
C30 C35 H35 119.2
C34 C35 H35 119.2
C41 C40 C8 121.4(8)
C45 C40 C8 117.9(9)
C45 C40 C41 120.7(9)
O4 C41 C40 120.8(9)
O4 C41 C42 120.2(10)
C40 C41 C42 119.0(9)
C41 C42 C43 119.0(11)
C41 C42 C420 123.0(9)
C43 C42 C420 117.9(10)
C42 C43 H43 118.9
C42 C43 C44 122.1(11)
C44 C43 H43 118.9
C43 C44 C440 120.3(10)
C45 C44 C43 116.0(10)
C45 C44 C440 123.6(11)
C40 C45 C44 122.9(11)
C40 C45 H45 118.5
C44 C45 H45 118.5
C51 C50 C1A 120.1(9)
C55 C50 C1A 118.1(8)
C55 C50 C51 121.8(9)
O5 C51 K1 67.3(6)
O5 C51 C50 121.0(9)
O5 C51 C52 121.9(9)
C50 C51 K1 99.2(7)
C50 C51 C52 117.1(9)
C52 C51 K1 102.8(7)
C51 C52 C520 121.5(9)
C53 C52 C51 118.5(9)
C53 C52 C520 120.1(8)
C52 C53 H53 118.1
C54 C53 C52 123.9(9)
C54 C53 H53 118.1
C53 C54 C55 117.4(9)
C53 C54 C540 124.1(9)
C55 C54 C540 118.5(9)
C50 C55 C54 121.2(9)
C50 C55 H55 119.4
C54 C55 H55 119.4
C61 C60 C1A 118.5(8)
C61 C60 C65 119.1(9)
C65 C60 C1A 122.3(9)
O6 C61 C60 119.0(9)
O6 C61 C62 121.2(9)
C60 C61 C62 119.8(9)
C61 C62 C620 121.0(9)
C63 C62 C61 118.6(9)
C63 C62 C620 120.4(8)
C62 C63 H63 118.3
C62 C63 C64 123.5(9)
C64 C63 H63 118.3
C63 C64 C640 119.5(9)
C65 C64 C63 116.0(9)
C65 C64 C640 124.3(9)
C60 C65 H65 118.6
C64 C65 C60 122.8(10)
C64 C65 H65 118.6
C71 C70 C8A 119.1(8)
C75 C70 C8A 120.9(9)
C75 C70 C71 120.0(9)
O7 C71 C70 120.1(9)
O7 C71 C72 120.4(9)
C72 C71 C70 119.6(9)
C71 C72 C720 122.3(9)
C73 C72 C71 118.5(10)
C73 C72 C720 119.2(9)
C72 C73 H73 119.0
C72 C73 C74 122.0(10)
C74 C73 H73 119.0
C73 C74 C740 122.6(9)
C75 C74 C73 118.4(9)
C75 C74 C740 118.8(9)
C70 C75 H75 119.3
C74 C75 C70 121.4(10)
C74 C75 H75 119.3
C81 C80 C8A 120.1(8)
C85 C80 C8A 119.6(8)
C85 C80 C81 120.3(9)
O8 C81 C80 119.9(8)
O8 C81 C82 121.5(8)
C82 C81 C80 118.5(8)
C81 C82 C820 121.2(9)
C83 C82 C81 119.7(9)
C83 C82 C820 118.9(9)
C82 C83 H83 118.8
C82 C83 C84 122.3(9)
C84 C83 H83 118.8
C83 C84 C840 119.0(9)
C85 C84 C83 117.9(9)
C85 C84 C840 123.1(9)
C80 C85 H85 119.5
C84 C85 C80 121.0(9)
C84 C85 H85 119.5
C12 C120 C121 108.3(9)
C12 C120 C123 112.9(9)
C122 C120 C12 111.9(8)
C122 C120 C121 108.1(9)
C122 C120 C123 106.6(9)
C123 C120 C121 109.0(9)
C120 C121 H12A 109.5
C120 C121 H12B 109.5
C120 C121 H12C 109.5
H12A C121 H12B 109.5
H12A C121 H12C 109.5
H12B C121 H12C 109.5
K1 C122 H12D 56.3
K1 C122 H12E 137.7
K1 C122 H12F 55.1
C120 C122 K1 112.8(6)
C120 C122 H12D 109.5
C120 C122 H12E 109.5
C120 C122 H12F 109.5
H12D C122 H12E 109.5
H12D C122 H12F 109.5
H12E C122 H12F 109.5
C120 C123 H12G 109.5
C120 C123 H12H 109.5
C120 C123 H12I 109.5
H12G C123 H12H 109.5
H12G C123 H12I 109.5
H12H C123 H12I 109.5
C141 C140 C14 109.3(10)
C142 C140 C14 113.3(10)
C142 C140 C141 107.5(11)
C142 C140 C143 107.1(12)
C143 C140 C14 111.5(9)
C143 C140 C141 108.0(12)
C140 C141 H14A 109.5
C140 C141 H14B 109.5
C140 C141 H14C 109.5
H14A C141 H14B 109.5
H14A C141 H14C 109.5
H14B C141 H14C 109.5
C140 C142 H14D 109.5
C140 C142 H14E 109.5
C140 C142 H14F 109.5
H14D C142 H14E 109.5
H14D C142 H14F 109.5
H14E C142 H14F 109.5
C140 C143 H14G 109.5
C140 C143 H14H 109.5
C140 C143 H14I 109.5
H14G C143 H14H 109.5
H14G C143 H14I 109.5
H14H C143 H14I 109.5
C22 C220 C221 110.7(9)
C22 C220 C222 111.0(10)
C222 C220 C221 106.6(9)
C223 C220 C22 107.6(9)
C223 C220 C221 108.3(11)
C223 C220 C222 112.7(10)
C220 C221 H22A 109.5
C220 C221 H22B 109.5
C220 C221 H22C 109.5
H22A C221 H22B 109.5
H22A C221 H22C 109.5
H22B C221 H22C 109.5
C220 C222 H22D 109.5
C220 C222 H22E 109.5
C220 C222 H22F 109.5
H22D C222 H22E 109.5
H22D C222 H22F 109.5
H22E C222 H22F 109.5
C220 C223 H22G 109.5
C220 C223 H22H 109.5
C220 C223 H22I 109.5
H22G C223 H22H 109.5
H22G C223 H22I 109.5
H22H C223 H22I 109.5
C24 C240 C242 108.4(9)
C24 C240 C243 111.4(10)
C241 C240 C24 112.9(10)
C241 C240 C242 110.4(11)
C241 C240 C243 107.2(11)
C242 C240 C243 106.3(11)
C240 C241 H24A 109.5
C240 C241 H24B 109.5
C240 C241 H24C 109.5
H24A C241 H24B 109.5
H24A C241 H24C 109.5
H24B C241 H24C 109.5
C240 C242 H24D 109.5
C240 C242 H24E 109.5
C240 C242 H24F 109.5
H24D C242 H24E 109.5
H24D C242 H24F 109.5
H24E C242 H24F 109.5
C240 C243 H24G 109.5
C240 C243 H24H 109.5
C240 C243 H24I 109.5
H24G C243 H24H 109.5
H24G C243 H24I 109.5
H24H C243 H24I 109.5
C016 C320 C321 112.3(8)
C016 C320 C322 113.0(9)
C016 C320 C323 111.1(7)
C322 C320 C321 106.3(8)
C322 C320 C323 105.2(9)
C323 C320 C321 108.7(9)
C320 C321 H32A 109.5
C320 C321 H32B 109.5
C320 C321 H32C 109.5
H32A C321 H32B 109.5
H32A C321 H32C 109.5
H32B C321 H32C 109.5
C320 C322 H32D 109.5
C320 C322 H32E 109.5
C320 C322 H32F 109.5
H32D C322 H32E 109.5
H32D C322 H32F 109.5
H32E C322 H32F 109.5
C320 C323 H32G 109.5
C320 C323 H32H 109.5
C320 C323 H32I 109.5
H32G C323 H32H 109.5
H32G C323 H32I 109.5
H32H C323 H32I 109.5
C34 C340 C341 110.7(8)
C34 C340 C342 113.2(9)
C34 C340 C343 111.1(10)
C342 C340 C341 108.8(11)
C342 C340 C343 107.1(9)
C343 C340 C341 105.6(10)
C340 C341 H34A 109.5
C340 C341 H34B 109.5
C340 C341 H34C 109.5
H34A C341 H34B 109.5
H34A C341 H34C 109.5
H34B C341 H34C 109.5
C340 C342 H34D 109.5
C340 C342 H34E 109.5
C340 C342 H34F 109.5
H34D C342 H34E 109.5
H34D C342 H34F 109.5
H34E C342 H34F 109.5
C340 C343 H34G 109.5
C340 C343 H34H 109.5
C340 C343 H34I 109.5
H34G C343 H34H 109.5
H34G C343 H34I 109.5
H34H C343 H34I 109.5
C42 C420 C421 107.5(9)
C42 C420 C422 111.5(10)
C422 C420 C421 107.1(10)
C423 C420 C42 114.7(10)
C423 C420 C421 107.9(10)
C423 C420 C422 107.8(9)
C420 C421 H42A 109.5
C420 C421 H42B 109.5
C420 C421 H42C 109.5
H42A C421 H42B 109.5
H42A C421 H42C 109.5
H42B C421 H42C 109.5
C420 C422 H42D 109.5
C420 C422 H42E 109.5
C420 C422 H42F 109.5
H42D C422 H42E 109.5
H42D C422 H42F 109.5
H42E C422 H42F 109.5
C420 C423 H42G 109.5
C420 C423 H42H 109.5
C420 C423 H42I 109.5
H42G C423 H42H 109.5
H42G C423 H42I 109.5
H42H C423 H42I 109.5
C441 C440 C44 109.8(11)
C442 C440 C44 112.4(11)
C442 C440 C441 107.0(19)
C443 C440 C44 112.6(11)
C443 C440 C441 109.9(15)
C443 C440 C442 104.9(16)
C440 C441 H44A 109.5
C440 C441 H44B 109.5
C440 C441 H44C 109.5
H44A C441 H44B 109.5
H44A C441 H44C 109.5
H44B C441 H44C 109.5
C440 C442 H44D 109.5
C440 C442 H44E 109.5
C440 C442 H44F 109.5
H44D C442 H44E 109.5
H44D C442 H44F 109.5
H44E C442 H44F 109.5
C440 C443 H44G 109.5
C440 C443 H44H 109.5
C440 C443 H44I 109.5
H44G C443 H44H 109.5
H44G C443 H44I 109.5
H44H C443 H44I 109.5
C52 C520 C521 109.3(8)
C522 C520 C52 111.2(9)
C522 C520 C521 107.6(9)
C522 C520 C523 107.1(9)
C523 C520 C52 113.5(9)
C523 C520 C521 108.0(9)
C520 C521 H52A 109.5
C520 C521 H52B 109.5
C520 C521 H52C 109.5
H52A C521 H52B 109.5
H52A C521 H52C 109.5
H52B C521 H52C 109.5
K1 C522 H52D 51.2
K1 C522 H52E 138.0
K1 C522 H52F 60.3
C520 C522 K1 112.3(7)
C520 C522 H52D 109.5
C520 C522 H52E 109.5
C520 C522 H52F 109.5
H52D C522 H52E 109.5
H52D C522 H52F 109.5
H52E C522 H52F 109.5
C520 C523 H52G 109.5
C520 C523 H52H 109.5
C520 C523 H52I 109.5
H52G C523 H52H 109.5
H52G C523 H52I 109.5
H52H C523 H52I 109.5
C54 C540 C541 112.3(10)
C54 C540 C543 111.8(9)
C541 C540 C543 105.7(10)
C542 C540 C54 108.9(10)
C542 C540 C541 108.6(12)
C542 C540 C543 109.5(12)
C540 C541 H54A 109.5
C540 C541 H54B 109.5
C540 C541 H54C 109.5
H54A C541 H54B 109.5
H54A C541 H54C 109.5
H54B C541 H54C 109.5
C540 C542 H54D 109.5
C540 C542 H54E 109.5
C540 C542 H54F 109.5
H54D C542 H54E 109.5
H54D C542 H54F 109.5
H54E C542 H54F 109.5
C540 C543 H54G 109.5
C540 C543 H54H 109.5
C540 C543 H54I 109.5
H54G C543 H54H 109.5
H54G C543 H54I 109.5
H54H C543 H54I 109.5
C62 C620 C621 108.2(8)
C622 C620 C62 110.4(10)
C622 C620 C621 110.0(9)
C622 C620 C623 109.0(9)
C623 C620 C62 111.7(9)
C623 C620 C621 107.5(10)
C620 C621 H62A 109.5
C620 C621 H62B 109.5
C620 C621 H62C 109.5
H62A C621 H62B 109.5
H62A C621 H62C 109.5
H62B C621 H62C 109.5
C620 C622 H62D 109.5
C620 C622 H62E 109.5
C620 C622 H62F 109.5
H62D C622 H62E 109.5
H62D C622 H62F 109.5
H62E C622 H62F 109.5
C620 C623 H62G 109.5
C620 C623 H62H 109.5
C620 C623 H62I 109.5
H62G C623 H62H 109.5
H62G C623 H62I 109.5
H62H C623 H62I 109.5
C64 C640 C643 111.4(9)
C641 C640 C64 109.4(9)
C641 C640 C642 109.7(10)
C641 C640 C643 107.9(9)
C642 C640 C64 111.3(8)
C642 C640 C643 107.1(9)
C640 C641 H64A 109.5
C640 C641 H64B 109.5
C640 C641 H64C 109.5
H64A C641 H64B 109.5
H64A C641 H64C 109.5
H64B C641 H64C 109.5
C640 C642 H64D 109.5
C640 C642 H64E 109.5
C640 C642 H64F 109.5
H64D C642 H64E 109.5
H64D C642 H64F 109.5
H64E C642 H64F 109.5
C640 C643 H64G 109.5
C640 C643 H64H 109.5
C640 C643 H64I 109.5
H64G C643 H64H 109.5
H64G C643 H64I 109.5
H64H C643 H64I 109.5
C72 C720 C722 113.0(9)
C721 C720 C72 109.3(9)
C721 C720 C722 106.2(10)
C721 C720 C723 110.6(9)
C723 C720 C72 110.1(9)
C723 C720 C722 107.5(9)
C720 C721 H72A 109.5
C720 C721 H72B 109.5
C720 C721 H72C 109.5
H72A C721 H72B 109.5
H72A C721 H72C 109.5
H72B C721 H72C 109.5
C720 C722 H72D 109.5
C720 C722 H72E 109.5
C720 C722 H72F 109.5
H72D C722 H72E 109.5
H72D C722 H72F 109.5
H72E C722 H72F 109.5
C720 C723 H72G 109.5
C720 C723 H72H 109.5
C720 C723 H72I 109.5
H72G C723 H72H 109.5
H72G C723 H72I 109.5
H72H C723 H72I 109.5
C741 C740 C74 109.1(9)
C741 C740 C742 108.9(10)
C741 C740 C743 110.5(10)
C742 C740 C74 111.6(9)
C743 C740 C74 108.8(9)
C743 C740 C742 108.0(10)
C740 C741 H74A 109.5
C740 C741 H74B 109.5
C740 C741 H74C 109.5
H74A C741 H74B 109.5
H74A C741 H74C 109.5
H74B C741 H74C 109.5
C740 C742 H74D 109.5
C740 C742 H74E 109.5
C740 C742 H74F 109.5
H74D C742 H74E 109.5
H74D C742 H74F 109.5
H74E C742 H74F 109.5
C740 C743 H74G 109.5
C740 C743 H74H 109.5
C740 C743 H74I 109.5
H74G C743 H74H 109.5
H74G C743 H74I 109.5
H74H C743 H74I 109.5
C821 C820 C82 112.6(9)
C822 C820 C82 108.5(10)
C822 C820 C821 109.1(10)
C822 C820 C823 110.3(10)
C823 C820 C82 109.6(9)
C823 C820 C821 106.9(10)
C820 C821 H82A 109.5
C820 C821 H82B 109.5
C820 C821 H82C 109.5
H82A C821 H82B 109.5
H82A C821 H82C 109.5
H82B C821 H82C 109.5
C820 C822 H82D 109.5
C820 C822 H82E 109.5
C820 C822 H82F 109.5
H82D C822 H82E 109.5
H82D C822 H82F 109.5
H82E C822 H82F 109.5
C820 C823 H82G 109.5
C820 C823 H82H 109.5
C820 C823 H82I 109.5
H82G C823 H82H 109.5
H82G C823 H82I 109.5
H82H C823 H82I 109.5
C841 C840 C84 110.2(9)
C841 C840 C843 108.3(10)
C842 C840 C84 113.5(8)
C842 C840 C841 111.0(11)
C842 C840 C843 105.7(11)
C843 C840 C84 107.8(9)
C840 C841 H84A 109.5
C840 C841 H84B 109.5
C840 C841 H84C 109.5
H84A C841 H84B 109.5
H84A C841 H84C 109.5
H84B C841 H84C 109.5
C840 C842 H84D 109.5
C840 C842 H84E 109.5
C840 C842 H84F 109.5
H84D C842 H84E 109.5
H84D C842 H84F 109.5
H84E C842 H84F 109.5
C840 C843 H84G 109.5
C840 C843 H84H 109.5
C840 C843 H84I 109.5
H84G C843 H84H 109.5
H84G C843 H84I 109.5
H84H C843 H84I 109.5
O9 C900 H90A 110.9
O9 C900 H90B 110.9
O9 C900 C901 104.2(10)
H90A C900 H90B 108.9
C901 C900 H90A 110.9
C901 C900 H90B 110.9
C900 C901 H90C 110.9
C900 C901 H90D 110.9
C900 C901 C902 104.3(13)
H90C C901 H90D 108.9
C902 C901 H90C 110.9
C902 C901 H90D 110.9
C901 C902 H90E 111.5
C901 C902 H90F 111.5
H90E C902 H90F 109.3
C903 C902 C901 101.6(12)
C903 C902 H90E 111.5
C903 C902 H90F 111.5
O9 C903 C902 106.8(10)
O9 C903 H90G 110.4
O9 C903 H90H 110.4
C902 C903 H90G 110.4
C902 C903 H90H 110.4
H90G C903 H90H 108.6
O10 C904 H90I 110.8
O10 C904 H90J 110.8
O10 C904 C905 104.6(9)
H90I C904 H90J 108.9
C905 C904 H90I 110.8
C905 C904 H90J 110.8
C904 C905 H90K 111.3
C904 C905 H90L 111.3
C904 C905 C906 102.4(9)
H90K C905 H90L 109.2
C906 C905 H90K 111.3
C906 C905 H90L 111.3
C905 C906 H90M 111.3
C905 C906 H90N 111.3
C905 C906 C907 102.3(9)
H90M C906 H90N 109.2
C907 C906 H90M 111.3
C907 C906 H90N 111.3
O10 C907 C906 106.3(9)
O10 C907 H90O 110.5
O10 C907 H90P 110.5
C906 C907 H90O 110.5
C906 C907 H90P 110.5
H90O C907 H90P 108.7
O11 C908 H90Q 111.2
O11 C908 H90R 111.2
O11 C908 C909 103.0(9)
H90Q C908 H90R 109.1
C909 C908 H90Q 111.2
C909 C908 H90R 111.2
C908 C909 H90S 110.3
C908 C909 H90T 110.3
H90S C909 H90T 108.5
C910 C909 C908 107.2(10)
C910 C909 H90S 110.3
C910 C909 H90T 110.3
C909 C910 H91A 111.7
C909 C910 H91B 111.7
H91A C910 H91B 109.4
C911 C910 C909 100.5(10)
C911 C910 H91A 111.7
C911 C910 H91B 111.7
O11 C911 C910 106.7(11)
O11 C911 H91C 110.4
O11 C911 H91D 110.4
C910 C911 H91C 110.4
C910 C911 H91D 110.4
H91C C911 H91D 108.6
O12 C912 H91E 110.9
O12 C912 H91F 110.9
O12 C912 C913 104.3(9)
H91E C912 H91F 108.9
C913 C912 H91E 110.9
C913 C912 H91F 110.9
C912 C913 H91G 111.1
C912 C913 H91H 111.1
C912 C913 C914 103.3(10)
H91G C913 H91H 109.1
C914 C913 H91G 111.1
C914 C913 H91H 111.1
C913 C914 H91I 111.6
C913 C914 H91J 111.6
H91I C914 H91J 109.4
C915 C914 C913 100.9(10)
C915 C914 H91I 111.6
C915 C914 H91J 111.6
O12 C915 C914 105.7(9)
O12 C915 H91K 110.6
O12 C915 H91L 110.6
C914 C915 H91K 110.6
C914 C915 H91L 110.6
H91K C915 H91L 108.7
O13 K2 C919 24.5(3)
O13 K2 C924 72.8(3)
O13 K2 C932 164.0(4)
O14 K2 O13 83.6(3)
O14 K2 O15 81.8(4)
O14 K2 O16 167.9(4)
O14 K2 O17 90.0(3)
O14 K2 O18 96.0(4)
O14 K2 C919 103.6(4)
O14 K2 C924 66.2(4)
O14 K2 C932 109.8(4)
O15 K2 O13 88.9(3)
O15 K2 C919 78.2(4)
O15 K2 C924 21.7(3)
O15 K2 C932 101.5(4)
O16 K2 O13 99.3(4)
O16 K2 O15 86.5(4)
O16 K2 O17 87.1(4)
O16 K2 O18 95.9(4)
O16 K2 C919 76.8(4)
O16 K2 C924 103.3(4)
O16 K2 C932 69.5(4)
O17 K2 O13 173.5(3)
O17 K2 O15 90.7(3)
O17 K2 C919 160.8(4)
O17 K2 C924 105.1(3)
O17 K2 C932 21.5(3)
O18 K2 O13 86.2(3)
O18 K2 O15 174.8(4)
O18 K2 O17 94.0(4)
O18 K2 C919 97.9(5)
O18 K2 C924 153.4(4)
O18 K2 C932 83.7(4)
C919 K2 C924 69.4(5)
C919 K2 C932 146.2(5)
C924 K2 C932 120.1(4)
C916 O13 K2 149.2(10)
C916 O13 C919 109.0(13)
C919 O13 K2 100.9(9)
C920 O14 K2 125.5(8)
C920 O14 C923 110.2(11)
C923 O14 K2 119.7(9)
C924 O15 K2 111.5(9)
C924 O15 C927 106.8(11)
C927 O15 K2 123.2(9)
C928 O16 K2 120.4(11)
C931 O16 K2 130.1(12)
C931 O16 C928 108.6(15)
C932 O17 K2 113.2(9)
C932 O17 C935 107.7(13)
C935 O17 K2 138.4(10)
C936 O18 K2 123.3(11)
C939 O18 K2 130.9(9)
C939 O18 C936 105.7(13)
O13 C916 H91M 109.2
O13 C916 H91N 109.2
O13 C916 C917 112.1(15)
H91M C916 H91N 107.9
C917 C916 H91M 109.2
C917 C916 H91N 109.2
C916 C917 H91O 110.7
C916 C917 H91P 110.7
H91O C917 H91P 108.8
C918 C917 C916 105.2(15)
C918 C917 H91O 110.7
C918 C917 H91P 110.7
C917 C918 H91Q 110.5
C917 C918 H91R 110.5
C917 C918 C919 106.2(16)
H91Q C918 H91R 108.7
C919 C918 H91Q 110.5
C919 C918 H91R 110.5
K2 C919 H91S 81.2
K2 C919 H91T 77.8
O13 C919 K2 54.6(8)
O13 C919 C918 107.3(15)
O13 C919 H91S 110.3
O13 C919 H91T 110.3
C918 C919 K2 161.7(12)
C918 C919 H91S 110.3
C918 C919 H91T 110.3
H91S C919 H91T 108.5
O14 C920 H92A 110.7
O14 C920 H92B 110.7
O14 C920 C921 105.1(12)
H92A C920 H92B 108.8
C921 C920 H92A 110.7
C921 C920 H92B 110.7
C920 C921 H92C 111.0
C920 C921 H92D 111.0
C920 C921 C922 103.7(12)
H92C C921 H92D 109.0
C922 C921 H92C 111.0
C922 C921 H92D 111.0
C921 C922 H92E 111.0
C921 C922 H92F 111.0
H92E C922 H92F 109.0
C923 C922 C921 103.9(13)
C923 C922 H92E 111.0
C923 C922 H92F 111.0
O14 C923 C922 104.6(12)
O14 C923 H92G 110.8
O14 C923 H92H 110.8
C922 C923 H92G 110.8
C922 C923 H92H 110.8
H92G C923 H92H 108.9
K2 C924 H92I 135.5
K2 C924 H92J 64.9
O15 C924 K2 46.8(7)
O15 C924 H92I 110.3
O15 C924 H92J 110.3
O15 C924 C925 107.1(12)
H92I C924 H92J 108.6
C925 C924 K2 113.0(9)
C925 C924 H92I 110.3
C925 C924 H92J 110.3
C924 C925 H92K 111.1
C924 C925 H92L 111.1
H92K C925 H92L 109.1
C926 C925 C924 103.2(12)
C926 C925 H92K 111.1
C926 C925 H92L 111.1
C925 C926 H92M 110.6
C925 C926 H92N 110.6
C925 C926 C927 105.7(11)
H92M C926 H92N 108.7
C927 C926 H92M 110.6
C927 C926 H92N 110.6
O15 C927 C926 102.5(12)
O15 C927 H92O 111.3
O15 C927 H92P 111.3
C926 C927 H92O 111.3
C926 C927 H92P 111.3
H92O C927 H92P 109.2
O16 C928 H92Q 111.6
O16 C928 H92R 111.6
O16 C928 C929 100.6(19)
H92Q C928 H92R 109.4
C929 C928 H92Q 111.6
C929 C928 H92R 111.6
C928 C929 H92S 111.0
C928 C929 H92T 111.0
H92S C929 H92T 109.0
C930 C929 C928 104(2)
C930 C929 H92S 111.0
C930 C929 H92T 111.0
C929 C930 H93A 111.6
C929 C930 H93B 111.6
H93A C930 H93B 109.4
C931 C930 C929 101(2)
C931 C930 H93A 111.6
C931 C930 H93B 111.6
O16 C931 C930 113.5(19)
O16 C931 H93C 108.9
O16 C931 H93D 108.9
C930 C931 H93C 108.9
C930 C931 H93D 108.9
H93C C931 H93D 107.7
K2 C932 H93E 86.8
K2 C932 H93F 83.5
O17 C932 K2 45.2(7)
O17 C932 H93E 110.5
O17 C932 H93F 110.5
O17 C932 C933 106.3(14)
H93E C932 H93F 108.7
C933 C932 K2 151.5(12)
C933 C932 H93E 110.5
C933 C932 H93F 110.5
C932 C933 H93G 111.0
C932 C933 H93H 110.9
H93G C933 H93H 109.0
C934 C933 C932 104.0(14)
C934 C933 H93G 111.0
C934 C933 H93H 110.9
C933 C934 H93I 111.2
C933 C934 H93J 111.2
C933 C934 C935 102.7(14)
H93I C934 H93J 109.1
C935 C934 H93I 111.2
C935 C934 H93J 111.2
O17 C935 C934 108.3(14)
O17 C935 H93K 110.0
O17 C935 H93L 110.0
C934 C935 H93K 110.0
C934 C935 H93L 110.0
H93K C935 H93L 108.4
O18 C936 H93M 110.3
O18 C936 H93N 110.3
O18 C936 C937 106.9(15)
H93M C936 H93N 108.6
C937 C936 H93M 110.3
C937 C936 H93N 110.3
C936 C937 H93O 111.3
C936 C937 H93P 111.3
C936 C937 C938 102.3(12)
H93O C937 H93P 109.2
C938 C937 H93O 111.3
C938 C937 H93P 111.3
C937 C938 H93Q 111.0
C937 C938 H93R 111.0
H93Q C938 H93R 109.0
C939 C938 C937 103.7(14)
C939 C938 H93Q 111.0
C939 C938 H93R 111.0
O18 C939 C938 110.7(14)
O18 C939 H93S 109.5
O18 C939 H93T 109.5
C938 C939 H93S 109.5
C938 C939 H93T 109.5
H93S C939 H93T 108.1
H94A C941 H94B 107.8
C940 C941 H94A 109.0
C940 C941 H94B 109.0
C943 C941 H94A 109.0
C943 C941 H94B 109.0
C943 C941 C940 112.7(16)
C941 C940 H94C 110.2
C941 C940 H94D 110.2
C941 C940 O19 107.7(14)
H94C C940 H94D 108.5
O19 C940 H94C 110.2
O19 C940 H94D 110.2
C942 O19 C940 101.2(14)
O19 C942 H94E 110.3
O19 C942 H94F 110.3
H94E C942 H94F 108.5
C943 C942 O19 107.1(14)
C943 C942 H94E 110.3
C943 C942 H94F 110.3
C941 C943 C942 108.0(19)
C941 C943 H94G 110.1
C941 C943 H94H 110.1
C942 C943 H94G 110.1
C942 C943 H94H 110.1
H94G C943 H94H 108.4
C947 O20 C944 107.2(11)
O20 C944 H94I 110.4
O20 C944 H94J 110.4
O20 C944 C945 106.6(13)
H94I C944 H94J 108.6
C945 C944 H94I 110.4
C945 C944 H94J 110.4
C944 C945 H94K 111.1
C944 C945 H94L 111.1
C944 C945 C946 103.2(14)
H94K C945 H94L 109.1
C946 C945 H94K 111.1
C946 C945 H94L 111.1
C945 C946 H94M 111.1
C945 C946 H94N 111.1
H94M C946 H94N 109.1
C947 C946 C945 103.3(15)
C947 C946 H94M 111.1
C947 C946 H94N 111.1
O20 C947 C946 108.5(12)
O20 C947 H94O 110.0
O20 C947 H94P 110.0
C946 C947 H94O 110.0
C946 C947 H94P 110.0
H94O C947 H94P 108.4
C951 O21 C948 107.8(11)
O21 C948 H94Q 110.9
O21 C948 H94R 110.9
O21 C948 C949 104.4(12)
H94Q C948 H94R 108.9
C949 C948 H94Q 110.9
C949 C948 H94R 110.9
C948 C949 H94S 111.3
C948 C949 H94T 111.3
C948 C949 C950 102.5(13)
H94S C949 H94T 109.2
C950 C949 H94S 111.3
C950 C949 H94T 111.3
C949 C950 H95A 111.0
C949 C950 H95B 111.0
C949 C950 C951 104.0(12)
H95A C950 H95B 109.0
C951 C950 H95A 111.0
C951 C950 H95B 111.0
O21 C951 C950 107.5(11)
O21 C951 H95C 110.2
O21 C951 H95D 110.2
C950 C951 H95C 110.2
C950 C951 H95D 110.2
H95C C951 H95D 108.5

loop_
_geom_bond_atom_site_label_1
_geom_bond_atom_site_label_2
_geom_bond_distance
Pr1 O1 2.360(8)
Pr1 O2 2.273(7)
Pr1 O7 2.264(6)
Pr1 O8 2.281(7)
Pr1 O9 2.571(8)
Pr1 O10 2.578(6)
Pr2 O3 2.216(7)
Pr2 O4 2.292(7)
Pr2 O5 2.395(6)
Pr2 O6 2.302(6)
Pr2 O11 2.572(6)
Pr2 O12 2.598(8)
K1 O1 2.891(8)
K1 O5 2.858(7)
K1 C2A 3.207(8)
K1 C2 3.227(10)
K1 C6A 3.256(10)
K1 C6 3.213(9)
K1 C7A 3.067(9)
K1 C7 3.053(10)
K1 C11 3.122(9)
K1 C51 3.093(11)
K1 C122 3.265(10)
K1 C522 3.286(12)
O1 C11 1.353(12)
O2 C21 1.360(11)
O3 C31 1.342(13)
O4 C41 1.325(12)
O5 C51 1.323(12)
O6 C61 1.335(12)
O7 C71 1.326(11)
O8 C81 1.344(11)
O9 C900 1.451(13)
O9 C903 1.465(13)
O10 C904 1.461(12)
O10 C907 1.443(12)
O11 C908 1.482(12)
O11 C911 1.446(14)
O12 C912 1.474(13)
O12 C915 1.465(12)
C1 H1 0.9800
C1 C2 1.508(12)
C1 C10 1.532(14)
C1 C20 1.537(13)
C1A H1A 0.9800
C1A C2A 1.518(14)
C1A C50 1.514(12)
C1A C60 1.511(12)
C2A C3A 1.402(14)
C2A C7A 1.382(14)
C2 C3 1.416(14)
C2 C7 1.395(13)
C3 H3 0.9300
C3 C4 1.376(13)
C3A H3A 0.9300
C3A C4A 1.386(14)
C4 H4 0.9300
C4 C5 1.394(13)
C4A H4A 0.9300
C4A C5A 1.428(14)
C5 C6 1.374(14)
C5 C8 1.525(12)
C5A C6A 1.399(13)
C5A C8A 1.531(14)
C6A H6A 0.9300
C6A C7A 1.391(14)
C6 H6 0.9300
C6 C7 1.380(13)
C7A H7A 0.9300
C7 H7 0.9300
C8A H8A 0.9800
C8A C70 1.506(12)
C8A C80 1.522(11)
C8 H8 0.9800
C8 C30 1.534(13)
C8 C40 1.529(13)
C10 C11 1.406(13)
C10 C15 1.391(14)
C11 C12 1.409(15)
C12 C13 1.433(14)
C12 C120 1.537(13)
C13 H13 0.9300
C13 C14 1.392(15)
C14 C15 1.405(16)
C14 C140 1.533(14)
C15 H15 0.9300
C016 C31 1.421(13)
C016 C33 1.382(15)
C016 C320 1.540(12)
C20 C21 1.384(14)
C20 C25 1.403(13)
C21 C22 1.436(14)
C22 C23 1.395(14)
C22 C220 1.534(15)
C23 H23 0.9300
C23 C24 1.390(16)
C24 C25 1.362(15)
C24 C240 1.524(13)
C25 H25 0.9300
C30 C31 1.421(13)
C30 C35 1.371(15)
C33 H33 0.9300
C33 C34 1.383(14)
C34 C35 1.406(14)
C34 C340 1.510(15)
C35 H35 0.9300
C40 C41 1.408(15)
C40 C45 1.387(13)
C41 C42 1.419(14)
C42 C43 1.419(15)
C42 C420 1.535(16)
C43 H43 0.9300
C43 C44 1.432(16)
C44 C45 1.404(14)
C44 C440 1.526(15)
C45 H45 0.9300
C50 C51 1.407(14)
C50 C55 1.398(14)
C51 C52 1.448(14)
C52 C53 1.413(14)
C52 C520 1.549(13)
C53 H53 0.9300
C53 C54 1.368(13)
C54 C55 1.409(13)
C54 C540 1.507(14)
C55 H55 0.9300
C60 C61 1.396(14)
C60 C65 1.411(13)
C61 C62 1.428(13)
C62 C63 1.383(13)
C62 C620 1.550(13)
C63 H63 0.9300
C63 C64 1.414(14)
C64 C65 1.396(14)
C64 C640 1.531(12)
C65 H65 0.9300
C70 C71 1.427(13)
C70 C75 1.400(13)
C71 C72 1.409(14)
C72 C73 1.397(14)
C72 C720 1.541(14)
C73 H73 0.9300
C73 C74 1.429(15)
C74 C75 1.371(14)
C74 C740 1.555(13)
C75 H75 0.9300
C80 C81 1.414(12)
C80 C85 1.395(13)
C81 C82 1.411(13)
C82 C83 1.372(14)
C82 C820 1.572(13)
C83 H83 0.9300
C83 C84 1.407(14)
C84 C85 1.390(14)
C84 C840 1.563(13)
C85 H85 0.9300
C120 C121 1.553(15)
C120 C122 1.524(13)
C120 C123 1.547(15)
C121 H12A 0.9600
C121 H12B 0.9600
C121 H12C 0.9600
C122 H12D 0.9600
C122 H12E 0.9600
C122 H12F 0.9600
C123 H12G 0.9600
C123 H12H 0.9600
C123 H12I 0.9600
C140 C141 1.527(15)
C140 C142 1.519(16)
C140 C143 1.525(18)
C141 H14A 0.9600
C141 H14B 0.9600
C141 H14C 0.9600
C142 H14D 0.9600
C142 H14E 0.9600
C142 H14F 0.9600
C143 H14G 0.9600
C143 H14H 0.9600
C143 H14I 0.9600
C220 C221 1.556(14)
C220 C222 1.538(14)
C220 C223 1.506(17)
C221 H22A 0.9600
C221 H22B 0.9600
C221 H22C 0.9600
C222 H22D 0.9600
C222 H22E 0.9600
C222 H22F 0.9600
C223 H22G 0.9600
C223 H22H 0.9600
C223 H22I 0.9600
C240 C241 1.503(17)
C240 C242 1.525(16)
C240 C243 1.537(18)
C241 H24A 0.9600
C241 H24B 0.9600
C241 H24C 0.9600
C242 H24D 0.9600
C242 H24E 0.9600
C242 H24F 0.9600
C243 H24G 0.9600
C243 H24H 0.9600
C243 H24I 0.9600
C320 C321 1.548(16)
C320 C322 1.541(13)
C320 C323 1.548(14)
C321 H32A 0.9600
C321 H32B 0.9600
C321 H32C 0.9600
C322 H32D 0.9600
C322 H32E 0.9600
C322 H32F 0.9600
C323 H32G 0.9600
C323 H32H 0.9600
C323 H32I 0.9600
C340 C341 1.563(15)
C340 C342 1.537(14)
C340 C343 1.548(16)
C341 H34A 0.9600
C341 H34B 0.9600
C341 H34C 0.9600
C342 H34D 0.9600
C342 H34E 0.9600
C342 H34F 0.9600
C343 H34G 0.9600
C343 H34H 0.9600
C343 H34I 0.9600
C420 C421 1.557(15)
C420 C422 1.548(15)
C420 C423 1.521(15)
C421 H42A 0.9600
C421 H42B 0.9600
C421 H42C 0.9600
C422 H42D 0.9600
C422 H42E 0.9600
C422 H42F 0.9600
C423 H42G 0.9600
C423 H42H 0.9600
C423 H42I 0.9600
C440 C441 1.50(2)
C440 C442 1.48(2)
C440 C443 1.472(17)
C441 H44A 0.9600
C441 H44B 0.9600
C441 H44C 0.9600
C442 H44D 0.9600
C442 H44E 0.9600
C442 H44F 0.9600
C443 H44G 0.9600
C443 H44H 0.9600
C443 H44I 0.9600
C520 C521 1.548(14)
C520 C522 1.516(15)
C520 C523 1.524(14)
C521 H52A 0.9600
C521 H52B 0.9600
C521 H52C 0.9600
C522 H52D 0.9600
C522 H52E 0.9600
C522 H52F 0.9600
C523 H52G 0.9600
C523 H52H 0.9600
C523 H52I 0.9600
C540 C541 1.532(17)
C540 C542 1.504(17)
C540 C543 1.544(15)
C541 H54A 0.9600
C541 H54B 0.9600
C541 H54C 0.9600
C542 H54D 0.9600
C542 H54E 0.9600
C542 H54F 0.9600
C543 H54G 0.9600
C543 H54H 0.9600
C543 H54I 0.9600
C620 C621 1.556(16)
C620 C622 1.507(15)
C620 C623 1.538(14)
C621 H62A 0.9600
C621 H62B 0.9600
C621 H62C 0.9600
C622 H62D 0.9600
C622 H62E 0.9600
C622 H62F 0.9600
C623 H62G 0.9600
C623 H62H 0.9600
C623 H62I 0.9600
C640 C641 1.515(17)
C640 C642 1.523(13)
C640 C643 1.545(15)
C641 H64A 0.9600
C641 H64B 0.9600
C641 H64C 0.9600
C642 H64D 0.9600
C642 H64E 0.9600
C642 H64F 0.9600
C643 H64G 0.9600
C643 H64H 0.9600
C643 H64I 0.9600
C720 C721 1.514(16)
C720 C722 1.553(14)
C720 C723 1.538(15)
C721 H72A 0.9600
C721 H72B 0.9600
C721 H72C 0.9600
C722 H72D 0.9600
C722 H72E 0.9600
C722 H72F 0.9600
C723 H72G 0.9600
C723 H72H 0.9600
C723 H72I 0.9600
C740 C741 1.523(15)
C740 C742 1.534(15)
C740 C743 1.535(17)
C741 H74A 0.9600
C741 H74B 0.9600
C741 H74C 0.9600
C742 H74D 0.9600
C742 H74E 0.9600
C742 H74F 0.9600
C743 H74G 0.9600
C743 H74H 0.9600
C743 H74I 0.9600
C820 C821 1.556(12)
C820 C822 1.525(18)
C820 C823 1.548(16)
C821 H82A 0.9600
C821 H82B 0.9600
C821 H82C 0.9600
C822 H82D 0.9600
C822 H82E 0.9600
C822 H82F 0.9600
C823 H82G 0.9600
C823 H82H 0.9600
C823 H82I 0.9600
C840 C841 1.540(16)
C840 C842 1.529(15)
C840 C843 1.542(18)
C841 H84A 0.9600
C841 H84B 0.9600
C841 H84C 0.9600
C842 H84D 0.9600
C842 H84E 0.9600
C842 H84F 0.9600
C843 H84G 0.9600
C843 H84H 0.9600
C843 H84I 0.9600
C900 H90A 0.9700
C900 H90B 0.9700
C900 C901 1.492(18)
C901 H90C 0.9700
C901 H90D 0.9700
C901 C902 1.53(2)
C902 H90E 0.9700
C902 H90F 0.9700
C902 C903 1.480(18)
C903 H90G 0.9700
C903 H90H 0.9700
C904 H90I 0.9700
C904 H90J 0.9700
C904 C905 1.513(13)
C905 H90K 0.9700
C905 H90L 0.9700
C905 C906 1.517(14)
C906 H90M 0.9700
C906 H90N 0.9700
C906 C907 1.534(15)
C907 H90O 0.9700
C907 H90P 0.9700
C908 H90Q 0.9700
C908 H90R 0.9700
C908 C909 1.549(13)
C909 H90S 0.9700
C909 H90T 0.9700
C909 C910 1.491(18)
C910 H91A 0.9700
C910 H91B 0.9700
C910 C911 1.487(18)
C911 H91C 0.9700
C911 H91D 0.9700
C912 H91E 0.9700
C912 H91F 0.9700
C912 C913 1.491(17)
C913 H91G 0.9700
C913 H91H 0.9700
C913 C914 1.544(17)
C914 H91I 0.9700
C914 H91J 0.9700
C914 C915 1.491(16)
C915 H91K 0.9700
C915 H91L 0.9700
K2 O13 2.778(10)
K2 O14 2.641(11)
K2 O15 2.748(11)
K2 O16 2.659(12)
K2 O17 2.730(11)
K2 O18 2.666(12)
K2 C919 3.347(19)
K2 C924 3.509(15)
K2 C932 3.532(18)
O13 C916 1.363(19)
O13 C919 1.415(18)
O14 C920 1.438(16)
O14 C923 1.476(16)
O15 C924 1.396(16)
O15 C927 1.458(15)
O16 C928 1.44(2)
O16 C931 1.39(2)
O17 C932 1.410(19)
O17 C935 1.411(16)
O18 C936 1.44(2)
O18 C939 1.410(17)
C916 H91M 0.9700
C916 H91N 0.9700
C916 C917 1.49(2)
C917 H91O 0.9700
C917 H91P 0.9700
C917 C918 1.44(2)
C918 H91Q 0.9700
C918 H91R 0.9700
C918 C919 1.54(2)
C919 H91S 0.9700
C919 H91T 0.9700
C920 H92A 0.9700
C920 H92B 0.9700
C920 C921 1.468(18)
C921 H92C 0.9700
C921 H92D 0.9700
C921 C922 1.521(19)
C922 H92E 0.9700
C922 H92F 0.9700
C922 C923 1.49(2)
C923 H92G 0.9700
C923 H92H 0.9700
C924 H92I 0.9700
C924 H92J 0.9700
C924 C925 1.547(17)
C925 H92K 0.9700
C925 H92L 0.9700
C925 C926 1.505(19)
C926 H92M 0.9700
C926 H92N 0.9700
C926 C927 1.512(19)
C927 H92O 0.9700
C927 H92P 0.9700
C928 H92Q 0.9700
C928 H92R 0.9700
C928 C929 1.55(4)
C929 H92S 0.9700
C929 H92T 0.9700
C929 C930 1.52(3)
C930 H93A 0.9700
C930 H93B 0.9700
C930 C931 1.40(3)
C931 H93C 0.9700
C931 H93D 0.9700
C932 H93E 0.9700
C932 H93F 0.9700
C932 C933 1.51(2)
C933 H93G 0.9700
C933 H93H 0.9700
C933 C934 1.45(2)
C934 H93I 0.9700
C934 H93J 0.9700
C934 C935 1.46(2)
C935 H93K 0.9700
C935 H93L 0.9700
C936 H93M 0.9700
C936 H93N 0.9700
C936 C937 1.47(2)
C937 H93O 0.9700
C937 H93P 0.9700
C937 C938 1.53(2)
C938 H93Q 0.9700
C938 H93R 0.9700
C938 C939 1.463(19)
C939 H93S 0.9700
C939 H93T 0.9700
C941 H94A 0.9700
C941 H94B 0.9700
C941 C940 1.40(2)
C941 C943 1.31(2)
C940 H94C 0.9700
C940 H94D 0.9700
C940 O19 1.516(16)
O19 C942 1.51(2)
C942 H94E 0.9700
C942 H94F 0.9700
C942 C943 1.46(3)
C943 H94G 0.9700
C943 H94H 0.9700
O20 C944 1.421(17)
O20 C947 1.420(17)
C944 H94I 0.9700
C944 H94J 0.9700
C944 C945 1.47(2)
C945 H94K 0.9700
C945 H94L 0.9700
C945 C946 1.48(2)
C946 H94M 0.9700
C946 H94N 0.9700
C946 C947 1.46(2)
C947 H94O 0.9700
C947 H94P 0.9700
O21 C948 1.432(15)
O21 C951 1.422(17)
C948 H94Q 0.9700
C948 H94R 0.9700
C948 C949 1.491(19)
C949 H94S 0.9700
C949 H94T 0.9700
C949 C950 1.496(18)
C950 H95A 0.9700
C950 H95B 0.9700
C950 C951 1.502(17)
C951 H95C 0.9700
C951 H95D 0.9700

loop_
_exptl_oxdiff_crystal_face_indexfrac_h
_exptl_oxdiff_crystal_face_indexfrac_k
_exptl_oxdiff_crystal_face_indexfrac_l
_exptl_oxdiff_crystal_face_x
_exptl_oxdiff_crystal_face_y
_exptl_oxdiff_crystal_face_z
-4.9920 0.0038 4.0116 0.0009 -0.4262 0.0169
4.9920 -0.0038 -4.0116 -0.0009 0.4262 -0.0169
0.0015 5.0003 0.9940 0.0086 -0.0015 0.2506
-0.0015 -5.0003 -0.9940 -0.0086 0.0015 -0.2506
-0.0007 -0.0009 -0.9997 -0.0447 0.0111 -0.0070
0.0007 0.0009 0.9997 0.0447 -0.0111 0.0070

loop_
_smtbx_masks_void_nr
_smtbx_masks_void_average_x
_smtbx_masks_void_average_y
_smtbx_masks_void_average_z
_smtbx_masks_void_volume
_smtbx_masks_void_count_electrons
_smtbx_masks_void_content
1 0.000 0.000 0.500 72.0 0.0 ?
2 0.500 0.000 0.000 1630.6 329.9 THF
3 0.500 0.500 0.500 1630.6 329.9 THF
4 0.000 0.500 1.000 72.0 0.0 THF?
